data_4038760
loop_
_publ_author_name
'Wertz, Benjamin'
'Ren, Zhi'
'Bacsa, John'
'Musaev, Djamaladdin G.'
'Davies, Huw M. L.'

_publ_section_title
;
 Comparison of 1,2-Diarylcyclopropanecarboxylates with
 1,2,2-Triarylcyclopropanecarboxylates as Chiral Ligands for
 Dirhodium-Catalyzed Cyclopropanation and C-H Functionalization.
;
_journal_name_full 'The Journal of organic chemistry'
_journal_paper_doi 10.1021/acs.joc.0c01276
_journal_year 2020
_chemical_absolute_configuration ad
_chemical_formula_moiety 'C66 H47 Br8 N O8 Rh2, 3(C7 H8)'
_chemical_formula_sum 'C87 H71 Br8 N O8 Rh2'
_chemical_formula_weight 2103.574
_space_group_crystal_system orthorhombic
_space_group_IT_number 19
_space_group_name_Hall 'P 2ac 2ab'
_space_group_name_H-M_alt 'P 21 21 21'
_symmetry_Int_Tables_number 19
_atom_sites_solution_primary dual
_audit_creation_date 2020-05-02
_audit_creation_method
;
Olex2 1.3-alpha
(compiled 2020.04.02 svn.r1fbe7b6f for OlexSys, GUI svn.r6076)
;
_cell_angle_alpha 90.0
_cell_angle_beta 90.0
_cell_angle_gamma 90.0
_cell_formula_units_Z 4
_cell_length_a 16.2100(4)
_cell_length_b 19.2876(4)
_cell_length_c 25.6190(6)
_cell_measurement_reflns_used 35319
_cell_measurement_temperature 100(2)
_cell_measurement_theta_max 31.8090
_cell_measurement_theta_min 1.5280
_cell_volume 8009.8(3)
_computing_cell_refinement 'CrysAlisPro 1.171.38.41 (Rigaku OD, 2015)'
_computing_data_collection 'APEX2 v2014.11 (Bruker, 2014)'
_computing_data_reduction 'CrysAlisPro 1.171.38.41 (Rigaku OD, 2015)'
_computing_molecular_graphics 'Olex2 1.3-alpha (Dolomanov et al., 2009)'
_computing_publication_material 'Olex2 1.3-alpha (Dolomanov et al., 2009)'
_computing_structure_refinement 'olex2.refine 1.3-alpha (Bourhis et al., 2015)'
_computing_structure_solution 'XT  (Sheldrick, 2015)'
_diffrn_ambient_temperature 100(2)
_diffrn_detector 'CCD plate'
_diffrn_detector_area_resol_mean 512
_diffrn_measured_fraction_theta_full 0.9988
_diffrn_measured_fraction_theta_max 0.9851
_diffrn_measurement_details
;
List of Runs (angles in degrees, time in seconds):

  # Type    Start    End  Width  t~exp~   \w     \q     \k     \f   Frames
--------------------------------------------------------------------------
  1  \w     -6.76 199.24   0.50   25.00    --   30.66  73.80 -25.76  412
  2  \w    116.24 198.74   0.50   25.00    --   30.66  73.80 154.24  165
;
_diffrn_measurement_device 'abstract diffractometer'
_diffrn_measurement_device_type 'Bruker D8 diffractometer with APEX2 detector'
_diffrn_measurement_method '\w scans'
_diffrn_orient_matrix_type 'CrysAlisPro convention (1999,Acta A55,543-557)'
_diffrn_orient_matrix_UB_11 0.0155242000
_diffrn_orient_matrix_UB_12 0.0116096000
_diffrn_orient_matrix_UB_13 0.0243827000
_diffrn_orient_matrix_UB_21 0.0370615000
_diffrn_orient_matrix_UB_22 -0.0185224000
_diffrn_orient_matrix_UB_23 -0.0044599000
_diffrn_orient_matrix_UB_31 0.0172097000
_diffrn_orient_matrix_UB_32 0.0296098000
_diffrn_orient_matrix_UB_33 -0.0123369000
_diffrn_radiation_monochromator graphite
_diffrn_radiation_probe x-ray
_diffrn_radiation_type 'Mo K\a'
_diffrn_radiation_wavelength 0.71073
_diffrn_reflns_av_R_equivalents 0.0360
_diffrn_reflns_av_unetI/netI 0.0574
_diffrn_reflns_Laue_measured_fraction_full 0.9988
_diffrn_reflns_Laue_measured_fraction_max 0.9851
_diffrn_reflns_limit_h_max 23
_diffrn_reflns_limit_h_min -17
_diffrn_reflns_limit_k_max 27
_diffrn_reflns_limit_k_min -27
_diffrn_reflns_limit_l_max 24
_diffrn_reflns_limit_l_min -36
_diffrn_reflns_number 49609
_diffrn_reflns_point_group_measured_fraction_full 0.9990
_diffrn_reflns_point_group_measured_fraction_max 0.9811
_diffrn_reflns_theta_full 26.0000
_diffrn_reflns_theta_max 30.51
_diffrn_reflns_theta_min 1.64
_diffrn_source 'fine-focus sealed X-ray tube'
_diffrn_source_current 35
_diffrn_source_type 'Enhance (Mo) X-ray Source'
_diffrn_source_voltage 45
_exptl_absorpt_coefficient_mu 4.459
_exptl_absorpt_correction_T_max 0.20940
_exptl_absorpt_correction_T_min 0.18498
_exptl_absorpt_correction_type multi-scan
_exptl_absorpt_process_details
;
CrysAlisPro 1.171.38.41 (Rigaku Oxford Diffraction, 2015)
Spherical absorption correction
 using equivalent radius and absorption coefficient.
Empirical absorption correction using spherical harmonics,
 implemented in SCALE3 ABSPACK scaling algorithm.
;
_exptl_crystal_colour 'dark blue'
_exptl_crystal_colour_modifier dark
_exptl_crystal_colour_primary blue
_exptl_crystal_density_diffrn 1.744
_exptl_crystal_description prism
_exptl_crystal_F_000 4116.595
_exptl_crystal_size_max 0.677
_exptl_crystal_size_mid 0.493
_exptl_crystal_size_min 0.464
_refine_diff_density_max 1.2283
_refine_diff_density_min -1.2136
_refine_diff_density_rms 0.1792
_refine_ls_abs_structure_details 'Flack, H. D. (1983). Acta Cryst. A39, 876-881.'
_refine_ls_abs_structure_Flack 0.012(5)
_refine_ls_d_res_high 0.7000
_refine_ls_d_res_low 12.4094
_refine_ls_goodness_of_fit_ref 1.0386
_refine_ls_hydrogen_treatment mixed
_refine_ls_matrix_type full
_refine_ls_number_constraints 12
_refine_ls_number_parameters 1771
_refine_ls_number_reflns 23988
_refine_ls_number_restraints 2355
_refine_ls_restrained_S_all 0.9876
_refine_ls_R_factor_all 0.0582
_refine_ls_R_factor_gt 0.0418
_refine_ls_shift/su_max 0.0001
_refine_ls_shift/su_mean 0.0000
_refine_ls_structure_factor_coef Fsqd
_refine_ls_weighting_details 'w=1/[\s^2^(Fo^2^)+(0.0473P)^2^] where P=(Fo^2^+2Fc^2^)/3'
_refine_ls_weighting_scheme calc
_refine_ls_wR_factor_gt 0.0829
_refine_ls_wR_factor_ref 0.0890
_reflns_Friedel_coverage 0.977
_reflns_limit_h_max 23
_reflns_limit_h_min -23
_reflns_limit_k_max 27
_reflns_limit_k_min -27
_reflns_limit_l_max 36
_reflns_limit_l_min -36
_reflns_number_gt 20171
_reflns_number_total 23988
_reflns_threshold_expression I>=2u(I)
_cod_data_source_file jo0c01276_si_003.cif
_cod_data_source_block BDW-2-20-3
_cod_original_sg_symbol_Hall ' P 2ac 2ab'
_cod_database_code 4038760
_chemical_oxdiff_formula 'C87 H71 Br8 N O8 Rh2'
_cell_oxdiff_length_a 16.2258(2)
_cell_oxdiff_length_b 19.2709(3)
_cell_oxdiff_length_c 25.6163(4)
_cell_oxdiff_angle_alpha 90.0213(12)
_cell_oxdiff_angle_beta 90.0438(12)
_cell_oxdiff_angle_gamma 90.1226(12)
_cell_oxdiff_volume 8009.8(2)
_reflns_odcompleteness_completeness 98.55
_reflns_odcompleteness_iscentric 1
_reflns_odcompleteness_theta 30.44
_olex2_refinement_description
;
1. Fixed Uiso
 At 1.2 times of:
  All C(H) groups
 At 1.5 times of:
  All H(H) groups, All C(H,H) groups, All C(H,H,H) groups
2. Restrained distances
 C73-H73
 1.05 with sigma of 0.01
 H69-C69
 1.05 with sigma of 0.01
 H70-C70
 1.05 with sigma of 0.01
 C72-H72
 1.05 with sigma of 0.01
 H71-C71
 1.05 with sigma of 0.01
 C67-H67A
 1.05 with sigma of 0.01
 C13-H13 = C14-H14 = C15-H15 = C16-H16 = C12-H12
 1.05 with sigma of 0.01
 C58-H58 \\sim C57-H57A \\sim C57-H57B \\sim C3-H3B \\sim C3-H3A \\sim C4-H4
 with sigma of 0.002
 C6S-H6S \\sim C5S-H5S \\sim C4S-H4S \\sim C3S-H3S \\sim C7S-H7S
 with sigma of 0.002
 H4S-H3S \\sim H7S-H6S
 with sigma of 0.004
 H6S-H5S \\sim H5S-H4S
 with sigma of 0.002
 H1SC-H1SB \\sim H1SC-H1SA \\sim H1SB-H1SA
 with sigma of 0.002
 H67B-H67A \\sim H67C-H67A \\sim H67C-H67B
 with sigma of 0.002
 H67C-H67A \\sim H67C-H67B \\sim H67B-H67A
 with sigma of 0.0002
3. Restrained planarity
 C3S, H3S, C4S, H4S, C5S, H5S, C2S, C6S, H6S, C7S, H7S
 with sigma of 0.002
 H12, C12, C13, H13, C14
 with sigma of 0.002
4. Uiso/Uaniso restraints and constraints
Uanis(C68) \\sim Ueq: with sigma of 0.002 and sigma for terminal atoms of 0.004
Uanis(H60) = Uanis(H61)
Uanis(H11S) = Uanis(H10S)
Uanis(H7S) = Uanis(H6S) = Uanis(H5S) = Uanis(H3S) = Uanis(H4S)
Uanis(H13) = Uanis(H14)
Uanis(H12) = Uanis(H13)
Uanis(H62) = Uanis(H63)
Uanis(H14) = Uanis(H13)
5. Rigid body (RIGU) restrains
 N1, C65, C66
 with sigma for 1-2 distances of 0.001 and sigma for 1-3 distances of 0.001
 C1S, C3S, C4S, C2S, C5S, C7S, C6S
 with sigma for 1-2 distances of 0.001 and sigma for 1-3 distances of 0.001
 C1S, H1SA, H1SB, H1SC
 with sigma for 1-2 distances of 0.0002 and sigma for 1-3 distances of 0.0002
 C70, C71, C72, C69, C73, C68, C67
 with sigma for 1-2 distances of 0.001 and sigma for 1-3 distances of 0.001
 C38, Rh2, O4, O2, O8, O6, Rh1, C17, C1, C33, C49, O7, O5, O1, O3, N1, C18, C2,
  C34, C50, C65, C26, C19, C25, C5, C3, C4, C41, C35, C42, C57, C51, C58, C66,
 C27, C20, C24, C6, C10, C11, C36, C40, C43, C52, C56, C59, C28, C32, C21, C23,
 C7, C9, C12, C16, C37, C39, C44, C1D, C53, C55, C60, C64, C29, C31, Br3, C22,
 Br4, Br1, C8, Br2, C13, C15, Br5, Br6, C45, C47, Br7, C54, Br8, C61, C63, C30,
 C14, C46, C62
 with sigma for 1-2 distances of 0.001 and sigma for 1-3 distances of 0.001
 C36, C38, C40
 with sigma for 1-2 distances of 0.002 and sigma for 1-3 distances of 0.002
 H12, C7, C6, C8, H6, C5, H8, C9, C2, C10, C3, C4, C1, H10, H3A, H3B, H4, C11,
 O2, O1, C12, C16, C13, H16, C15, H13, C14, H15, H14
 with sigma for 1-2 distances of 0.002 and sigma for 1-3 distances of 0.002
 C45, C37, C36, C38, H36, C35, H38, C39, C34, C40, C41, C42, C33, H40, H41A,
 H41B, H42, C43, O7, O8, C44, C1D, H44, C47, H1D, C46, H45, H47, H46
 with sigma for 1-2 distances of 0.002 and sigma for 1-3 distances of 0.002
 C23, C22, C24, C21, H22, H24, C19, C20, C18, H20, C17, C26, C25, O3, O4, H26,
 C27, H25A, H25B, C28, C32, H28, C29, H32, C31, C30, H29, H31, H30
 with sigma for 1-2 distances of 0.002 and sigma for 1-3 distances of 0.002
 H13S, C10S, H10S, C11S, C9S, H11S, C12S, C14S, C8S, C13S, H12S, H14S, H8SA,
 H8SB, H8SC
 with sigma for 1-2 distances of 0.002 and sigma for 1-3 distances of 0.002
 C55, C54, C56, H54, C53, C51, H56, C52, C50, H52, C49, C57, C58, O5, O6, H57A,
  H57B, H58, C59, C60, C64, C61, H60, H64, C63, H61, H63, H62, C62
 with sigma for 1-2 distances of 0.002 and sigma for 1-3 distances of 0.002
 C66, C65, H66B, H66A, H66C, N1
 with sigma for 1-2 distances of 0.0002 and sigma for 1-3 distances of 0.0002
 C71, H71, C70, C72, H70, C69, H72, C73, C68, H69, H73, C67, H67A, H67B, H67C
 with sigma for 1-2 distances of 0.0002 and sigma for 1-3 distances of 0.0002
 C8S, C10S, H10S, C11S, C9S, H11S, C12S, C14S, C13S, H12S, H14S, H8SA, H8SB,
 H8SC, H13S
 with sigma for 1-2 distances of 0.0002 and sigma for 1-3 distances of 0.0002
 C34, C41, H41A, H41B, C42, H42
 with sigma for 1-2 distances of 0.0002 and sigma for 1-3 distances of 0.0002
 C36, H36, C37, C38, H38, C40, H40
 with sigma for 1-2 distances of 0.0002 and sigma for 1-3 distances of 0.0002
6.a Aromatic/amide H refined with riding coordinates:
 C36(H36), C40(H40), C38(H38)
6.b Idealised Me refined as rotating group:
 C8S(H8SA,H8SB,H8SC), C66(H66A,H66B,H66C)
;
_olex2_submission_original_sample_id BDW-2-20-3
_olex2_submission_special_instructions 'No special instructions were received'
_oxdiff_exptl_absorpt_empirical_details
;
Empirical correction (ABSPACK) includes:
- Absorption correction using spherical harmonics
- Frame scaling
- Detector area scaling
;
_oxdiff_exptl_absorpt_empirical_full_max 1.398
_oxdiff_exptl_absorpt_empirical_full_min 0.692

loop_
_space_group_symop_id
_space_group_symop_operation_xyz
1 x,y,z
2 x+1/2,-y+1/2,-z
3 -x,y+1/2,-z+1/2
4 -x+1/2,-y,z+1/2

loop_
_atom_site_label
_atom_site_type_symbol
_atom_site_fract_x
_atom_site_fract_y
_atom_site_fract_z
_atom_site_U_iso_or_equiv
_atom_site_adp_type
_atom_site_occupancy
_atom_site_refinement_flags_posn
_atom_site_refinement_flags_adp
Rh2 Rh 0.53036(4) 0.51125(3) 0.50543(3) 0.01058(18) Uani 1.000000 . U
Rh1 Rh 0.67765(4) 0.50452(3) 0.50554(3) 0.01076(18) Uani 1.000000 . U
Br1 Br 0.38199(6) 0.78219(5) 0.71727(4) 0.0279(3) Uani 1.000000 . U
Br5 Br 0.36535(6) 0.31343(5) 0.74818(4) 0.0294(3) Uani 1.000000 . U
Br8 Br 0.34971(6) 0.83588(6) 0.43529(4) 0.0310(3) Uani 1.000000 . U
Br4 Br 0.33375(6) 0.27462(5) 0.28835(5) 0.0303(3) Uani 1.000000 . U
Br2 Br 0.31704(6) 0.49400(5) 0.71803(5) 0.0359(3) Uani 1.000000 . U
Br7 Br 0.41980(7) 0.70094(5) 0.24319(4) 0.0303(3) Uani 1.000000 . U
Br6 Br 0.32389(6) 0.18759(5) 0.55019(4) 0.0299(3) Uani 1.000000 . U
Br3 Br 0.31578(7) 0.56374(5) 0.32751(5) 0.0346(4) Uani 1.000000 . U
O2 O 0.53713(16) 0.56446(12) 0.57380(11) 0.0144(5) Uani 1.000000 . U
O3 O 0.67110(16) 0.45867(13) 0.43302(11) 0.0153(5) Uani 1.000000 . U
O1 O 0.67498(16) 0.55018(13) 0.57796(10) 0.0145(5) Uani 1.000000 . U
O7 O 0.66727(15) 0.41118(12) 0.54251(10) 0.0145(5) Uani 1.000000 . U
O5 O 0.67962(16) 0.59850(12) 0.46790(11) 0.0152(5) Uani 1.000000 . U
O4 O 0.53202(15) 0.45785(13) 0.43748(11) 0.0141(5) Uani 1.000000 . U
O8 O 0.52873(15) 0.42308(12) 0.54969(11) 0.0136(5) Uani 1.000000 . U
O6 O 0.54100(15) 0.59892(13) 0.46058(11) 0.0142(5) Uani 1.000000 . U
C1 C 0.6059(2) 0.56744(17) 0.59685(15) 0.0134(6) Uani 1.000000 . U
N1 N 0.81089(18) 0.49467(15) 0.50503(13) 0.0162(6) Uani 1.000000 . U
C18 C 0.5930(2) 0.42338(18) 0.35854(15) 0.0141(5) Uani 1.000000 . U
C52 C 0.5173(2) 0.69051(19) 0.33534(16) 0.0171(7) Uani 1.000000 . U
H52 H 0.556(3) 0.666(3) 0.312(2) 0.042(13) Uani 1.000000 . U
C8 C 0.3611(3) 0.6357(2) 0.71269(18) 0.0214(8) Uani 1.000000 . U
H8 H 0.303(3) 0.644(2) 0.729(3) 0.050(18) Uani 1.000000 . U
C34 C 0.5947(2) 0.33374(18) 0.59752(16) 0.0164(4) Uani 1.000000 . U
C50 C 0.6178(2) 0.67957(18) 0.40997(16) 0.0159(5) Uani 1.000000 . U
C17 C 0.5994(2) 0.44820(17) 0.41418(14) 0.0121(5) Uani 1.000000 . U
C11 C 0.6433(2) 0.54479(19) 0.74540(16) 0.0177(7) Uani 1.000000 . U
C71 C 0.3372(3) 0.4051(2) 0.5204(2) 0.0281(7) Uani 1.000000 D U
H71 H 0.321(4) 0.3396(9) 0.518(2) 0.038(7) Uani 1.000000 D U
C49 C 0.6123(2) 0.62125(17) 0.44976(15) 0.0135(6) Uani 1.000000 . U
C70 C 0.3298(3) 0.4411(2) 0.5680(2) 0.0298(8) Uani 1.000000 D U
H70 H 0.305(3) 0.409(2) 0.6084(13) 0.032(5) Uani 1.000000 D U
C3S C 0.5526(3) 0.7465(2) 0.56091(14) 0.0268(9) Uani 1.000000 D U
H3S H 0.5254(16) 0.7014(7) 0.5408(2) 0.084(13) Uani 1.000000 D .
C36 C 0.4804(2) 0.32359(19) 0.66426(16) 0.0184(7) Uani 1.000000 . U
H36 H 0.5107(2) 0.35095(19) 0.68716(16) 0.039(14) Uani 1.000000 R U
C40 C 0.4645(2) 0.26788(18) 0.58029(17) 0.0180(7) Uani 1.000000 . U
H40 H 0.4849(2) 0.25676(18) 0.54739(17) 0.027(11) Uani 1.000000 R U
C27 C 0.6411(2) 0.4717(2) 0.26767(16) 0.0197(7) Uani 1.000000 . U
C6 C 0.4951(2) 0.67859(19) 0.68295(15) 0.0159(7) Uani 1.000000 . U
H6 H 0.541(3) 0.715(2) 0.674(3) 0.06(2) Uani 1.000000 . U
C39 C 0.3871(3) 0.24387(19) 0.59608(16) 0.0187(7) Uani 1.000000 . U
C12 C 0.6233(3) 0.5957(2) 0.78131(18) 0.0258(9) Uani 1.000000 D U
H12 H 0.6200(11) 0.6532(8) 0.7702(19) 0.045(12) Uani 1.000000 D U
C41 C 0.6672(2) 0.33096(19) 0.63485(16) 0.0168(4) Uani 1.000000 . U
H41A H 0.712(3) 0.377(2) 0.6316(19) 0.0168(6) Uani 1.000000 . U
H41B H 0.663(3) 0.308(2) 0.6703(18) 0.0168(5) Uani 1.000000 . U
C37 C 0.4041(2) 0.29715(18) 0.67929(16) 0.0181(6) Uani 1.000000 . U
C35 C 0.5111(2) 0.30871(18) 0.61434(16) 0.0159(6) Uani 1.000000 . U
C57 C 0.6954(2) 0.6812(2) 0.37774(18) 0.0194(7) Uani 1.000000 D U
H57A H 0.7358(18) 0.6485(16) 0.3842(18) 0.022(3) Uani 1.000000 D U
H57B H 0.686(3) 0.694(2) 0.3434(5) 0.021(3) Uani 1.000000 D U
C7 C 0.4165(2) 0.69009(19) 0.70295(16) 0.0177(7) Uani 1.000000 . U
C23 C 0.3857(2) 0.35903(19) 0.30942(16) 0.0174(7) Uani 1.000000 . U
C54 C 0.3934(3) 0.7615(2) 0.34318(17) 0.0217(7) Uani 1.000000 . U
H54 H 0.344(3) 0.784(3) 0.323(2) 0.037(13) Uani 1.000000 . U
C51 C 0.5383(2) 0.70438(18) 0.38670(16) 0.0160(6) Uani 1.000000 . U
C58 C 0.6861(2) 0.73454(19) 0.41981(17) 0.0191(6) Uani 1.000000 D U
H58 H 0.720(2) 0.719(2) 0.4466(11) 0.021(3) Uani 1.000000 D U
C42 C 0.6658(2) 0.28051(19) 0.59114(16) 0.0170(4) Uani 1.000000 . U
H42 H 0.713(3) 0.287(2) 0.5581(19) 0.0172(7) Uani 1.000000 . U
C21 C 0.3778(2) 0.48027(19) 0.32431(17) 0.0195(7) Uani 1.000000 . U
C9 C 0.3883(3) 0.5691(2) 0.70254(17) 0.0216(8) Uani 1.000000 . U
C28 C 0.6539(3) 0.5419(2) 0.25483(19) 0.0299(9) Uani 1.000000 . U
H28 H 0.695(4) 0.574(3) 0.281(2) 0.037(11) Uani 1.000000 . U
C26 C 0.6617(2) 0.44894(19) 0.32146(16) 0.0169(6) Uani 1.000000 . U
H26 H 0.695(2) 0.478(2) 0.3406(16) 0.020(3) Uani 1.000000 . U
C4S C 0.6373(3) 0.7419(2) 0.56783(15) 0.0270(9) Uani 1.000000 D U
H4S H 0.6620(16) 0.6932(4) 0.5516(4) 0.084(13) Uani 1.000000 D .
C56 C 0.4866(2) 0.74731(19) 0.41711(17) 0.0166(7) Uani 1.000000 . U
H56 H 0.506(3) 0.751(3) 0.453(2) 0.034(13) Uani 1.000000 . U
C5S C 0.6780(3) 0.7958(2) 0.59281(17) 0.0399(12) Uani 1.000000 D U
H5S H 0.7452(4) 0.7941(12) 0.5990(5) 0.084(13) Uani 1.000000 D .
C20 C 0.4601(2) 0.48218(19) 0.33820(16) 0.0178(7) Uani 1.000000 . U
H20 H 0.489(3) 0.529(2) 0.349(2) 0.022(11) Uani 1.000000 . U
C22 C 0.3374(3) 0.4187(2) 0.31082(17) 0.0203(8) Uani 1.000000 . U
H22 H 0.269(3) 0.417(3) 0.298(2) 0.039(16) Uani 1.000000 . U
C14 C 0.6032(4) 0.5111(2) 0.8494(2) 0.0390(12) Uani 1.000000 D U
H14 H 0.582(4) 0.493(2) 0.8865(11) 0.045(13) Uani 1.000000 D U
C32 C 0.6095(3) 0.4276(2) 0.22914(17) 0.0245(8) Uani 1.000000 . U
H32 H 0.596(4) 0.379(3) 0.239(2) 0.044(14) Uani 1.000000 . U
C2 C 0.6043(2) 0.59399(18) 0.65209(15) 0.0148(5) Uani 1.000000 . U
C65 C 0.8804(3) 0.4823(3) 0.5032(2) 0.0449(10) Uani 1.000000 . U
C5 C 0.5211(2) 0.61048(18) 0.67340(15) 0.0148(6) Uani 1.000000 . U
C24 C 0.4686(2) 0.35799(18) 0.32426(15) 0.0159(7) Uani 1.000000 . U
H24 H 0.505(3) 0.314(3) 0.322(3) 0.06(2) Uani 1.000000 . U
C3 C 0.6792(3) 0.63367(19) 0.67114(16) 0.0173(6) Uani 1.000000 D U
H3A H 0.7194(19) 0.638(2) 0.6458(12) 0.018(3) Uani 1.000000 D U
H3B H 0.665(2) 0.6718(13) 0.6910(14) 0.018(3) Uani 1.000000 D U
C59 C 0.6670(2) 0.8089(2) 0.40832(18) 0.0224(7) Uani 1.000000 . U
C19 C 0.5057(2) 0.42025(19) 0.33853(15) 0.0145(6) Uani 1.000000 . U
C10S C 0.5677(3) 0.2624(2) 0.43699(19) 0.0305(8) Uani 1.000000 . U
H10S H 0.625(3) 0.282(2) 0.4471(19) 0.029(2) Uani 1.000000 . U
C72 C 0.3570(3) 0.4418(2) 0.4749(2) 0.0259(7) Uani 1.000000 D U
H72 H 0.351(3) 0.416(2) 0.4345(9) 0.025(3) Uani 1.000000 D U
C43 C 0.6505(2) 0.20434(19) 0.59801(17) 0.0197(7) Uani 1.000000 . U
C61 C 0.6358(3) 0.9044(2) 0.3489(2) 0.0391(11) Uani 1.000000 . U
H61 H 0.630(5) 0.921(3) 0.306(3) 0.080(14) Uani 1.000000 . U
C25 C 0.6592(2) 0.37498(19) 0.33891(16) 0.0159(6) Uani 1.000000 . U
H25A H 0.704(3) 0.360(2) 0.3694(19) 0.016(3) Uani 1.000000 . U
H25B H 0.645(3) 0.338(2) 0.3115(18) 0.018(3) Uani 1.000000 . U
C60 C 0.6566(3) 0.8355(2) 0.3582(2) 0.0327(9) Uani 1.000000 . U
H60 H 0.667(5) 0.810(3) 0.328(2) 0.080(14) Uani 1.000000 . U
C14S C 0.5035(3) 0.1663(2) 0.3924(2) 0.0322(9) Uani 1.000000 . U
H14S H 0.520(3) 0.116(3) 0.374(2) 0.033(5) Uani 1.000000 . U
C68 C 0.3605(3) 0.5503(2) 0.5238(2) 0.0308(6) Uani 1.000000 . U
C4 C 0.6678(2) 0.56077(19) 0.69055(16) 0.0170(6) Uani 1.000000 D U
H4 H 0.701(2) 0.5293(16) 0.6731(14) 0.019(3) Uani 1.000000 D U
C44 C 0.6692(3) 0.1596(2) 0.55671(19) 0.0258(8) Uani 1.000000 . U
H44 H 0.699(3) 0.184(2) 0.517(2) 0.027(11) Uani 1.000000 . U
C38 C 0.3561(3) 0.25755(19) 0.64550(17) 0.0201(7) Uani 1.000000 . U
H38 H 0.3049(3) 0.24077(19) 0.65576(17) 0.050(16) Uani 1.000000 R U
C69 C 0.3408(3) 0.5130(2) 0.5689(2) 0.0289(7) Uani 1.000000 D U
H69 H 0.333(3) 0.548(2) 0.6021(12) 0.025(7) Uani 1.000000 D U
C16 C 0.6420(4) 0.4764(2) 0.7614(2) 0.0465(15) Uani 1.000000 D U
H16 H 0.659(6) 0.436(2) 0.734(2) 0.10(3) Uani 1.000000 D U
C13 C 0.6014(3) 0.5786(2) 0.83211(18) 0.0291(9) Uani 1.000000 D U
H13 H 0.5772(10) 0.625(2) 0.8680(15) 0.045(12) Uani 1.000000 D U
C13S C 0.4247(3) 0.1951(3) 0.4037(2) 0.0353(10) Uani 1.000000 . U
H13S H 0.368(3) 0.176(3) 0.388(2) 0.040(4) Uani 1.000000 . U
C33 C 0.5966(2) 0.39358(17) 0.55985(15) 0.0130(6) Uani 1.000000 . U
C11S C 0.4899(3) 0.2909(2) 0.44643(19) 0.0301(8) Uani 1.000000 . U
H11S H 0.476(3) 0.343(3) 0.4608(19) 0.029(2) Uani 1.000000 . U
C55 C 0.4164(2) 0.7748(2) 0.39479(17) 0.0189(7) Uani 1.000000 . U
C10 C 0.4667(3) 0.55530(19) 0.68303(17) 0.0195(8) Uani 1.000000 . U
H10 H 0.490(3) 0.507(3) 0.668(3) 0.066(18) Uani 1.000000 . U
C31 C 0.5923(3) 0.4509(2) 0.17935(18) 0.0306(10) Uani 1.000000 . U
H31 H 0.572(4) 0.418(3) 0.149(2) 0.054(17) Uani 1.000000 . U
C8S C 0.6562(3) 0.1677(3) 0.3997(2) 0.0386(8) Uani 1.000000 . U
H8SA H 0.6612(8) 0.1258(9) 0.4197(10) 0.0386(8) Uani 1.000000 GR U
H8SB H 0.6613(8) 0.1570(15) 0.3632(3) 0.0386(8) Uani 1.000000 GR U
H8SC H 0.6989(3) 0.1995(7) 0.4097(12) 0.0386(8) Uani 1.000000 GR U
C2S C 0.5082(3) 0.8041(2) 0.57854(15) 0.0313(9) Uani 1.000000 . U
C6S C 0.6340(4) 0.8537(2) 0.61056(18) 0.0490(14) Uani 1.000000 D U
H6S H 0.6546(16) 0.9010(5) 0.6309(3) 0.084(13) Uani 1.000000 D .
C53 C 0.4458(3) 0.7192(2) 0.31388(17) 0.0198(7) Uani 1.000000 . U
C64 C 0.6551(3) 0.8546(2) 0.4502(2) 0.0288(8) Uani 1.000000 . U
H64 H 0.670(4) 0.834(3) 0.492(2) 0.049(15) Uani 1.000000 . U
C1S C 0.4151(3) 0.8077(3) 0.5725(2) 0.0386(11) Uani 1.000000 . U
H1SA H 0.387(3) 0.788(2) 0.5412(15) 0.0386(12) Uani 1.000000 D U
H1SB H 0.392(3) 0.793(2) 0.6078(15) 0.0387(12) Uani 1.000000 D U
H1SC H 0.397(3) 0.8667(17) 0.5713(18) 0.0387(13) Uani 1.000000 D U
C73 C 0.3701(2) 0.5138(2) 0.47725(19) 0.0251(6) Uani 1.000000 D U
H73 H 0.382(3) 0.541(2) 0.4410(10) 0.027(5) Uani 1.000000 D U
C46 C 0.6281(3) 0.0603(2) 0.6068(2) 0.0334(9) Uani 1.000000 . U
H46 H 0.617(4) 0.008(3) 0.614(2) 0.064(19) Uani 1.000000 . U
C9S C 0.5742(3) 0.1997(3) 0.4096(2) 0.0379(8) Uani 1.000000 . U
C67 C 0.3681(3) 0.6285(2) 0.5261(2) 0.0314(6) Uani 1.000000 D U
H67A H 0.3091(13) 0.655(2) 0.5173(17) 0.0314(7) Uani 1.000000 D U
H67B H 0.397(2) 0.645(3) 0.5594(13) 0.0314(7) Uani 1.000000 D U
H67C H 0.411(2) 0.653(2) 0.4904(14) 0.0314(7) Uani 1.000000 D U
C63 C 0.6364(3) 0.9239(2) 0.4421(2) 0.0369(10) Uani 1.000000 . U
H63 H 0.629(4) 0.956(3) 0.477(2) 0.042(9) Uani 1.000000 . U
C7S C 0.5493(3) 0.8578(2) 0.60343(17) 0.0412(12) Uani 1.000000 D U
H7S H 0.5180(16) 0.9045(6) 0.6182(5) 0.084(13) Uani 1.000000 D .
C12S C 0.4187(3) 0.2575(2) 0.4300(2) 0.0323(8) Uani 1.000000 . U
H12S H 0.357(3) 0.283(3) 0.446(2) 0.034(4) Uani 1.000000 . U
C47 C 0.6090(3) 0.1034(2) 0.6488(2) 0.0321(9) Uani 1.000000 . U
H47 H 0.582(4) 0.087(3) 0.685(2) 0.044(15) Uani 1.000000 . U
C30 C 0.6084(3) 0.5206(2) 0.16604(19) 0.0352(10) Uani 1.000000 . U
H30 H 0.600(4) 0.540(3) 0.126(2) 0.050(17) Uani 1.000000 . U
C1D C 0.6207(3) 0.1753(2) 0.6443(2) 0.0272(9) Uani 1.000000 . U
H1D H 0.606(3) 0.206(2) 0.673(2) 0.039(13) Uani 1.000000 . U
C45 C 0.6579(3) 0.0881(2) 0.5611(2) 0.0338(10) Uani 1.000000 . U
H45 H 0.665(3) 0.063(3) 0.524(2) 0.040(12) Uani 1.000000 . U
C29 C 0.6369(4) 0.5658(3) 0.2042(2) 0.0395(12) Uani 1.000000 . U
H29 H 0.659(4) 0.617(3) 0.198(2) 0.064(16) Uani 1.000000 . U
C62 C 0.6264(3) 0.9491(2) 0.3912(2) 0.0408(11) Uani 1.000000 . U
H62 H 0.603(3) 1.006(3) 0.384(2) 0.042(9) Uani 1.000000 . U
C15 C 0.6199(6) 0.4599(3) 0.8126(2) 0.070(2) Uani 1.000000 D U
H15 H 0.626(4) 0.4032(9) 0.821(2) 0.052(16) Uani 1.000000 D U
C66 C 0.9664(3) 0.4647(3) 0.5007(2) 0.0462(10) Uani 1.000000 . U
H66A H 0.9844(6) 0.4658(19) 0.4650(3) 0.0462(10) Uani 1.000000 GR U
H66B H 0.9977(3) 0.4975(11) 0.5207(12) 0.0462(10) Uani 1.000000 GR U
H66C H 0.9745(4) 0.4190(8) 0.5146(13) 0.0462(10) Uani 1.000000 GR U

loop_
_atom_site_aniso_label
_atom_site_aniso_U_11
_atom_site_aniso_U_22
_atom_site_aniso_U_33
_atom_site_aniso_U_12
_atom_site_aniso_U_13
_atom_site_aniso_U_23
Rh2 0.0074(3) 0.0129(3) 0.0114(4) -0.0002(2) 0.0011(3) -0.0003(3)
Rh1 0.0075(3) 0.0138(3) 0.0111(4) -0.0004(2) 0.0006(3) -0.0005(3)
Br1 0.0363(7) 0.0223(5) 0.0252(7) 0.0091(4) 0.0031(5) -0.0030(5)
Br5 0.0351(7) 0.0266(6) 0.0264(7) 0.0043(5) 0.0124(5) 0.0040(5)
Br8 0.0256(6) 0.0398(7) 0.0274(7) 0.0147(5) -0.0029(5) -0.0045(5)
Br4 0.0274(6) 0.0253(6) 0.0383(8) -0.0075(4) -0.0122(6) 0.0011(5)
Br2 0.0287(6) 0.0277(6) 0.0512(9) -0.0063(5) 0.0206(6) -0.0022(6)
Br7 0.0405(7) 0.0312(6) 0.0194(6) -0.0019(5) -0.0087(5) 0.0007(5)
Br6 0.0296(6) 0.0347(6) 0.0254(6) -0.0149(5) -0.0029(5) 0.0025(5)
Br3 0.0248(6) 0.0237(6) 0.0554(10) 0.0067(4) -0.0113(6) -0.0026(5)
O2 0.0115(9) 0.0167(10) 0.0151(10) 0.0003(5) 0.0008(5) -0.0028(5)
O3 0.0115(9) 0.0204(10) 0.0140(10) 0.0007(5) -0.0001(5) -0.0028(5)
O1 0.0111(9) 0.0204(10) 0.0120(9) 0.0004(5) 0.0010(5) -0.0025(5)
O7 0.0107(9) 0.0173(9) 0.0154(11) 0.0002(5) 0.0005(5) 0.0026(5)
O5 0.0118(9) 0.0167(9) 0.0171(11) -0.0007(5) 0.0005(5) 0.0028(5)
O4 0.0106(9) 0.0182(10) 0.0134(10) -0.0005(5) -0.0004(5) -0.0027(5)
O8 0.0108(9) 0.0154(9) 0.0147(11) -0.0012(5) 0.0004(5) 0.0011(5)
O6 0.0102(9) 0.0161(9) 0.0163(12) -0.0000(5) 0.0001(5) 0.0022(6)
C1 0.0114(9) 0.0156(13) 0.0131(9) -0.0004(6) 0.0018(4) -0.0023(5)
N1 0.0100(8) 0.0211(12) 0.0176(14) -0.0018(5) -0.0004(5) 0.0001(9)
C18 0.0155(9) 0.0155(11) 0.0112(9) 0.0019(5) -0.0016(4) -0.0015(5)
C52 0.0190(13) 0.0157(14) 0.0166(11) -0.0019(8) -0.0008(6) 0.0028(7)
H52 0.036(9) 0.07(3) 0.020(5) 0.027(8) -0.008(3) -0.011(4)
C8 0.0196(13) 0.0207(10) 0.024(2) 0.0009(6) 0.0079(9) -0.0026(7)
H8 0.031(8) 0.021(6) 0.10(5) -0.0018(17) 0.037(10) -0.009(3)
C34 0.0163(8) 0.0163(8) 0.0166(9) -0.0006(4) -0.0008(5) 0.0028(5)
C50 0.0150(10) 0.0155(10) 0.0172(12) -0.0014(5) 0.0002(5) 0.0034(5)
C17 0.0120(9) 0.0133(13) 0.0109(9) 0.0007(5) -0.0004(4) 0.0002(5)
C11 0.0194(17) 0.0184(11) 0.0152(10) -0.0029(8) 0.0016(7) -0.0027(6)
C71 0.020(2) 0.0334(9) 0.0307(10) -0.0039(6) -0.0009(8) 0.0002(6)
H71 0.047(19) 0.0346(12) 0.0314(14) -0.010(2) 0.003(2) -0.0008(7)
C49 0.0113(9) 0.0140(10) 0.0153(13) -0.0007(5) 0.0004(5) 0.0008(6)
C70 0.024(2) 0.0341(9) 0.0310(10) -0.0054(7) 0.0003(7) -0.0003(6)
H70 0.031(13) 0.0347(12) 0.0314(14) -0.0073(15) 0.0017(19) -0.0007(7)
C3S 0.0327(15) 0.0259(15) 0.022(2) -0.0008(9) -0.0039(11) 0.0010(11)
H3S 0.047(19) 0.044(18) 0.16(4) -0.012(15) 0.02(2) -0.06(2)
C36 0.0205(11) 0.0168(14) 0.0180(11) -0.0005(7) 0.0033(5) 0.0028(6)
H36 0.032(8) 0.06(3) 0.026(5) -0.023(8) 0.014(3) -0.016(6)
C40 0.0197(12) 0.0180(14) 0.0162(13) -0.0034(7) 0.0010(6) 0.0024(7)
H40 0.027(8) 0.03(2) 0.021(5) -0.015(6) 0.007(3) -0.006(5)
C27 0.0208(17) 0.0249(12) 0.0134(10) 0.0063(8) 0.0012(7) 0.0005(6)
C6 0.0172(12) 0.0167(11) 0.0138(17) 0.0008(5) 0.0028(8) -0.0015(7)
H6 0.032(9) 0.017(4) 0.12(5) -0.0017(18) 0.042(10) -0.008(3)
C39 0.0189(12) 0.0194(14) 0.0176(12) -0.0034(7) 0.0007(6) 0.0046(7)
C12 0.040(2) 0.0196(12) 0.0184(13) -0.0040(9) 0.0088(9) -0.0032(7)
H12 0.09(3) 0.022(2) 0.023(4) 0.002(2) 0.024(5) -0.0008(12)
C41 0.0167(9) 0.0165(8) 0.0171(9) -0.0003(4) -0.0013(5) 0.0025(5)
H41A 0.0166(10) 0.0165(9) 0.0172(11) -0.0003(5) -0.0013(5) 0.0025(5)
H41B 0.0169(12) 0.0164(10) 0.0171(9) -0.0003(5) -0.0012(5) 0.0024(5)
C37 0.0197(11) 0.0161(13) 0.0185(9) 0.0004(7) 0.0023(5) 0.0051(5)
C35 0.0160(10) 0.0150(12) 0.0165(11) -0.0003(5) 0.0005(5) 0.0029(6)
C57 0.0183(12) 0.0183(12) 0.0216(14) -0.0016(6) 0.0026(7) 0.0042(7)
H57A 0.020(4) 0.021(5) 0.024(5) 0.001(2) 0.0028(17) 0.0047(18)
H57B 0.022(6) 0.019(6) 0.022(2) -0.000(2) 0.0024(11) 0.0039(12)
C7 0.0185(12) 0.0180(10) 0.0165(18) 0.0019(5) 0.0044(8) -0.0018(6)
C23 0.0179(12) 0.0188(10) 0.0156(18) -0.0013(5) -0.0048(7) 0.0031(7)
C54 0.0217(14) 0.0252(16) 0.0183(12) 0.0037(8) -0.0044(7) 0.0008(7)
H54 0.037(13) 0.05(2) 0.023(6) 0.023(9) -0.012(4) -0.008(5)
C51 0.0159(10) 0.0158(12) 0.0164(11) -0.0011(6) 0.0002(5) 0.0028(6)
C58 0.0157(13) 0.0184(9) 0.0231(14) -0.0027(5) 0.0012(7) 0.0023(6)
H58 0.019(5) 0.021(4) 0.025(4) -0.0013(16) -0.0007(19) 0.0017(14)
C42 0.0165(9) 0.0169(7) 0.0175(10) -0.0002(4) -0.0013(5) 0.0021(5)
H42 0.0165(10) 0.0176(12) 0.0174(11) -0.0005(5) -0.0012(5) 0.0019(5)
C21 0.0160(11) 0.0187(10) 0.024(2) 0.0007(5) -0.0049(8) 0.0017(7)
C9 0.0185(12) 0.0200(11) 0.026(2) -0.0006(5) 0.0096(8) -0.0025(7)
C28 0.045(3) 0.0256(12) 0.0191(14) 0.0021(9) -0.0017(10) 0.0024(7)
H28 0.06(2) 0.032(6) 0.019(8) -0.008(5) -0.004(6) 0.006(3)
C26 0.0169(13) 0.0198(12) 0.0139(10) 0.0019(6) 0.0001(6) -0.0005(6)
H26 0.023(5) 0.022(4) 0.016(4) -0.0013(19) -0.0017(16) 0.0002(14)
C4S 0.0326(15) 0.0205(14) 0.028(2) -0.0016(9) -0.0042(11) 0.0042(11)
H4S 0.047(19) 0.044(18) 0.16(4) -0.012(15) 0.02(2) -0.06(2)
C56 0.0161(12) 0.0186(14) 0.0150(13) 0.0009(7) -0.0016(6) 0.0021(7)
H56 0.031(12) 0.05(3) 0.018(3) 0.024(9) -0.008(3) -0.008(4)
C5S 0.0388(17) 0.0234(16) 0.057(3) 0.0021(9) -0.0172(12) -0.0047(13)
H5S 0.047(19) 0.044(18) 0.16(4) -0.012(15) 0.02(2) -0.06(2)
C20 0.0162(11) 0.0158(11) 0.0214(19) 0.0012(5) -0.0044(7) 0.0004(7)
H20 0.017(5) 0.017(3) 0.03(3) 0.0012(15) -0.006(5) -0.002(3)
C22 0.0180(13) 0.0201(10) 0.023(2) -0.0007(6) -0.0056(8) 0.0026(7)
H22 0.022(4) 0.022(6) 0.07(4) 0.0018(18) -0.020(6) -0.006(5)
C14 0.071(3) 0.0233(13) 0.0228(15) -0.0028(12) 0.0167(12) -0.0015(8)
H14 0.09(4) 0.022(6) 0.023(5) 0.002(3) 0.024(6) -0.0008(17)
C32 0.031(2) 0.0268(13) 0.0155(12) 0.0050(9) -0.0034(9) 0.0003(7)
H32 0.08(4) 0.032(4) 0.022(6) -0.010(6) -0.020(6) 0.006(2)
C2 0.0157(9) 0.0157(11) 0.0131(9) -0.0003(5) 0.0025(5) -0.0025(5)
C65 0.0132(8) 0.085(3) 0.036(2) 0.0124(6) 0.0031(7) 0.013(2)
C5 0.0161(10) 0.0171(10) 0.0113(14) 0.0004(5) 0.0028(6) -0.0008(6)
C24 0.0173(11) 0.0158(11) 0.0146(18) 0.0001(5) -0.0041(7) 0.0006(7)
H24 0.026(5) 0.023(4) 0.14(5) 0.008(2) -0.035(7) -0.028(6)
C3 0.0180(12) 0.0198(11) 0.0141(14) -0.0018(6) 0.0017(7) -0.0033(6)
H3A 0.019(4) 0.020(5) 0.015(4) -0.0017(17) 0.0026(19) -0.0031(17)
H3B 0.020(5) 0.020(3) 0.015(5) -0.0017(14) 0.003(2) -0.0032(17)
C59 0.0161(17) 0.0174(9) 0.0336(14) -0.0035(6) 0.0001(9) 0.0033(6)
C19 0.0160(9) 0.0161(10) 0.0115(15) 0.0010(5) -0.0021(5) 0.0006(7)
C10S 0.0394(11) 0.0298(11) 0.0224(19) -0.0035(8) -0.0014(9) 0.0029(9)
H10S 0.0394(11) 0.0289(14) 0.018(5) -0.0037(8) -0.0010(9) 0.0049(14)
C72 0.0141(17) 0.0329(9) 0.0306(10) -0.0022(6) -0.0015(7) 0.0003(6)
H72 0.013(9) 0.0327(12) 0.0306(10) -0.0019(13) -0.0015(8) 0.0004(6)
C43 0.0161(16) 0.0168(9) 0.0262(14) -0.0001(6) -0.0064(8) 0.0028(6)
C61 0.050(3) 0.0225(13) 0.0447(17) 0.0008(10) -0.0032(11) 0.0064(8)
H61 0.17(4) 0.034(5) 0.040(2) 0.036(6) -0.0014(12) 0.0048(10)
C25 0.0166(13) 0.0186(11) 0.0124(14) 0.0029(6) -0.0010(7) -0.0020(6)
H25A 0.017(5) 0.017(5) 0.013(5) 0.002(2) -0.001(2) -0.0018(17)
H25B 0.020(7) 0.020(3) 0.015(5) 0.0037(17) -0.003(2) -0.0036(17)
C60 0.041(3) 0.0218(13) 0.0354(15) -0.0013(9) -0.0024(9) 0.0054(7)
H60 0.17(4) 0.034(5) 0.040(2) 0.036(6) -0.0014(12) 0.0048(10)
C14S 0.0394(11) 0.0310(11) 0.026(2) -0.0031(8) -0.0020(9) 0.0007(9)
H14S 0.0394(13) 0.032(3) 0.028(11) -0.0027(8) -0.0027(10) -0.000(3)
C68 0.0269(13) 0.0336(8) 0.0318(9) -0.0046(6) 0.0026(6) -0.0006(6)
C4 0.0163(13) 0.0195(11) 0.0152(10) 0.0003(6) 0.0014(6) -0.0021(6)
H4 0.020(5) 0.021(4) 0.016(4) 0.0022(19) 0.0020(17) -0.0023(14)
C44 0.0225(19) 0.0217(11) 0.0331(15) -0.0022(8) -0.0025(10) -0.0030(7)
H44 0.03(3) 0.023(6) 0.032(6) -0.006(3) -0.003(6) -0.0046(19)
C38 0.0220(11) 0.0195(14) 0.0188(10) -0.0025(7) 0.0025(5) 0.0047(6)
H38 0.038(9) 0.08(3) 0.029(6) -0.034(9) 0.015(4) -0.020(7)
C69 0.0212(18) 0.0341(9) 0.0314(9) -0.0050(6) 0.0009(6) -0.0005(6)
H69 0.01(2) 0.0341(10) 0.0310(14) -0.0044(13) -0.001(2) -0.0004(7)
C16 0.096(4) 0.0193(12) 0.0238(15) 0.0014(9) 0.0215(12) -0.0010(7)
H16 0.26(9) 0.021(4) 0.036(9) 0.018(5) 0.066(14) 0.004(2)
C13 0.046(3) 0.0233(13) 0.0182(13) -0.0056(11) 0.0096(10) -0.0032(7)
H13 0.09(3) 0.022(2) 0.023(4) 0.002(2) 0.024(5) -0.0008(12)
C13S 0.0393(11) 0.0329(12) 0.034(2) -0.0031(8) -0.0021(9) -0.0031(10)
H13S 0.0396(12) 0.037(3) 0.044(8) -0.0020(9) -0.0038(10) -0.010(3)
C33 0.0114(9) 0.0145(10) 0.0130(13) -0.0004(5) 0.0002(5) 0.0003(6)
C11S 0.0394(11) 0.0293(11) 0.0216(18) -0.0036(8) -0.0012(9) 0.0036(9)
H11S 0.0394(11) 0.0289(14) 0.018(5) -0.0037(8) -0.0010(9) 0.0049(14)
C55 0.0179(13) 0.0213(15) 0.0174(12) 0.0028(7) -0.0028(6) 0.0018(7)
C10 0.0185(11) 0.0176(11) 0.023(2) -0.0004(6) 0.0078(8) -0.0017(7)
H10 0.042(10) 0.023(3) 0.13(4) -0.010(2) 0.055(10) -0.025(5)
C31 0.046(3) 0.0306(14) 0.0154(13) 0.0078(11) -0.0058(9) 0.0010(8)
H31 0.11(5) 0.033(5) 0.020(5) -0.004(6) -0.023(6) 0.004(2)
C8S 0.0397(11) 0.0364(12) 0.0396(19) -0.0024(8) -0.0027(9) -0.0069(9)
H8SA 0.0398(12) 0.0364(12) 0.0396(19) -0.0023(8) -0.0027(9) -0.0069(9)
H8SB 0.0397(12) 0.0365(13) 0.0395(19) -0.0024(8) -0.0026(9) -0.0069(9)
H8SC 0.0397(12) 0.0365(13) 0.040(2) -0.0024(8) -0.0026(9) -0.0069(9)
C2S 0.0388(15) 0.0310(16) 0.024(2) 0.0053(9) -0.0079(11) -0.0023(12)
C6S 0.0464(18) 0.0303(17) 0.070(4) 0.0089(10) -0.0237(13) -0.0142(14)
H6S 0.047(19) 0.044(18) 0.16(4) -0.012(15) 0.02(2) -0.06(2)
C53 0.0211(13) 0.0207(15) 0.0177(11) 0.0009(8) -0.0028(6) 0.0015(6)
C64 0.028(2) 0.0216(12) 0.0369(16) -0.0003(8) -0.0011(10) -0.0003(7)
H64 0.09(4) 0.026(7) 0.037(3) 0.016(6) -0.007(3) -0.0022(16)
C1S 0.0387(16) 0.048(3) 0.029(3) 0.0075(10) -0.0081(11) -0.0078(19)
H1SA 0.039(2) 0.048(3) 0.029(3) 0.0075(11) -0.0081(12) -0.0078(19)
H1SB 0.039(2) 0.048(3) 0.029(3) 0.0075(11) -0.0081(12) -0.0077(19)
H1SC 0.039(2) 0.048(3) 0.029(3) 0.0075(10) -0.0081(12) -0.0078(19)
C73 0.0115(15) 0.0328(9) 0.0309(9) -0.0019(6) -0.0010(6) 0.0002(6)
H73 0.016(13) 0.0326(10) 0.0312(10) -0.0016(11) 0.0003(12) 0.0002(6)
C46 0.030(2) 0.0226(13) 0.0475(18) -0.0010(9) 0.0006(13) 0.0002(8)
H46 0.11(5) 0.023(2) 0.062(9) -0.009(3) 0.031(10) -0.0026(17)
C9S 0.0394(11) 0.0354(11) 0.0389(18) -0.0028(8) -0.0026(9) -0.0067(9)
C67 0.0275(14) 0.0336(8) 0.0330(11) -0.0046(6) 0.0033(7) -0.0007(6)
H67A 0.0275(14) 0.0337(10) 0.0331(12) -0.0046(6) 0.0034(7) -0.0005(6)
H67B 0.0275(15) 0.0338(10) 0.0330(11) -0.0047(6) 0.0033(7) -0.0007(6)
H67C 0.0275(15) 0.0337(10) 0.0330(11) -0.0046(6) 0.0033(7) -0.0006(6)
C63 0.040(3) 0.0227(13) 0.0476(18) 0.0022(9) -0.0031(12) 0.0012(8)
H63 0.05(2) 0.025(3) 0.047(3) 0.004(4) -0.0038(19) 0.0013(11)
C7S 0.0451(17) 0.0312(17) 0.047(3) 0.0091(10) -0.0199(13) -0.0086(13)
H7S 0.047(19) 0.044(18) 0.16(4) -0.012(15) 0.02(2) -0.06(2)
C12S 0.0394(11) 0.0306(11) 0.027(2) -0.0033(8) -0.0016(9) 0.0009(9)
H12S 0.0395(12) 0.031(4) 0.031(9) -0.0038(8) -0.0008(9) -0.001(3)
C47 0.034(2) 0.0188(12) 0.0430(18) 0.0002(9) 0.0006(12) 0.0053(7)
H47 0.06(4) 0.019(5) 0.049(7) 0.000(4) 0.015(8) 0.0055(19)
C30 0.055(3) 0.0306(14) 0.0194(14) 0.0068(12) -0.0039(11) 0.0019(8)
H30 0.10(5) 0.034(7) 0.021(4) -0.003(7) -0.013(5) 0.005(2)
C1D 0.033(2) 0.0188(12) 0.0295(15) 0.0002(8) -0.0001(9) 0.0046(7)
H1D 0.06(3) 0.019(4) 0.034(6) -0.002(3) 0.012(7) 0.0043(17)
C45 0.033(2) 0.0218(12) 0.0464(18) -0.0032(8) 0.0013(12) -0.0023(7)
H45 0.05(3) 0.024(5) 0.048(4) -0.008(4) 0.006(4) -0.0047(17)
C29 0.069(3) 0.0294(14) 0.0200(15) 0.0028(11) -0.0066(11) 0.0037(7)
H29 0.13(4) 0.038(6) 0.024(7) -0.020(7) -0.019(6) 0.009(3)
C62 0.049(3) 0.0255(14) 0.0481(17) 0.0022(10) -0.0039(13) 0.0029(8)
H62 0.05(2) 0.025(3) 0.047(3) 0.004(4) -0.0038(19) 0.0013(11)
C15 0.160(7) 0.0224(14) 0.0290(16) 0.0013(11) 0.0385(15) -0.0000(7)
H15 0.11(4) 0.022(3) 0.027(7) -0.004(3) 0.025(6) -0.0011(16)
C66 0.0135(8) 0.087(3) 0.038(2) 0.0130(6) 0.0032(7) 0.013(2)
H66A 0.0135(10) 0.087(3) 0.038(2) 0.0129(7) 0.0033(7) 0.013(2)
H66B 0.0135(9) 0.087(3) 0.038(2) 0.0128(7) 0.0032(7) 0.013(2)
H66C 0.0135(10) 0.087(3) 0.038(2) 0.0130(6) 0.0032(7) 0.013(2)

loop_
_atom_type_symbol
_atom_type_scat_dispersion_real
_atom_type_scat_dispersion_imag
_atom_type_scat_Cromer_Mann_a1
_atom_type_scat_Cromer_Mann_a2
_atom_type_scat_Cromer_Mann_a3
_atom_type_scat_Cromer_Mann_a4
_atom_type_scat_Cromer_Mann_b1
_atom_type_scat_Cromer_Mann_b2
_atom_type_scat_Cromer_Mann_b3
_atom_type_scat_Cromer_Mann_b4
_atom_type_scat_Cromer_Mann_c
_atom_type_scat_source
_atom_type_scat_dispersion_source
C 0.00210 0.00160 2.31000 1.02000 1.58860 0.86500 20.84390 10.20750 0.56870 51.65120 0.215599998832 'International Tables Volume C Table 6.1.1.4 (pp. 500-502)' custom
H 0.00000 0.00000 0.49300 0.32291 0.14019 0.04081 10.51090 26.12570 3.14236 57.79970 0.0030380000826 'International Tables Volume C Table 6.1.1.4 (pp. 500-502)' custom
O 0.00790 0.00610 3.04850 2.28680 1.54630 0.86700 13.27710 5.70110 0.32390 32.90890 0.250800013542 'International Tables Volume C Table 6.1.1.4 (pp. 500-502)' custom
N 0.00410 0.00330 12.21260 3.13220 2.01250 1.16630 0.00570 9.89330 28.99750 0.58260 -11.5290002823 'International Tables Volume C Table 6.1.1.4 (pp. 500-502)' custom
Br -0.39020 2.46790 17.17890 5.23580 5.63770 3.98510 2.17230 16.57960 0.26090 41.43280 2.95569992065 'International Tables Volume C Table 6.1.1.4 (pp. 500-502)' custom
Rh -1.27960 0.92010 19.29570 14.35010 4.73425 1.28918 0.75154 8.21758 25.87490 98.60620 5.32800006866 'International Tables Volume C Table 6.1.1.4 (pp. 500-502)' custom

loop_
_geom_angle_atom_site_label_1
_geom_angle_atom_site_label_2
_geom_angle_atom_site_label_3
_geom_angle
_geom_angle_site_symmetry_1
_geom_angle_site_symmetry_3
_geom_angle_publ_flag
O2 Rh2 Rh1 88.42(8) . . ?
O4 Rh2 Rh1 87.72(8) . . ?
O4 Rh2 O2 176.14(11) . . ?
O8 Rh2 Rh1 88.11(7) . . ?
O8 Rh2 O2 86.71(11) . . ?
O8 Rh2 O4 93.10(11) . . ?
O6 Rh2 Rh1 87.79(7) . . ?
O6 Rh2 O2 93.55(11) . . ?
O6 Rh2 O4 86.37(11) . . ?
O6 Rh2 O8 175.89(10) . . ?
O3 Rh1 Rh2 88.32(8) . . ?
O1 Rh1 Rh2 87.52(8) . . ?
O1 Rh1 O3 175.83(11) . . ?
O7 Rh1 Rh2 88.06(7) . . ?
O7 Rh1 O3 92.04(11) . . ?
O7 Rh1 O1 87.56(11) . . ?
O5 Rh1 Rh2 88.11(8) . . ?
O5 Rh1 O3 87.49(11) . . ?
O5 Rh1 O1 92.64(10) . . ?
O5 Rh1 O7 176.15(11) . . ?
N1 Rh1 Rh2 178.03(8) . . ?
N1 Rh1 O3 90.48(11) . . ?
N1 Rh1 O1 93.67(11) . . ?
N1 Rh1 O7 90.44(11) . . ?
N1 Rh1 O5 93.39(11) . . ?
C1 O2 Rh2 118.3(2) . . ?
C17 O3 Rh1 117.2(2) . . ?
C1 O1 Rh1 118.5(2) . . ?
C33 O7 Rh1 118.1(2) . . ?
C49 O5 Rh1 117.7(2) . . ?
C17 O4 Rh2 119.7(2) . . ?
C33 O8 Rh2 118.5(2) . . ?
C49 O6 Rh2 118.7(2) . . ?
O1 C1 O2 126.2(3) . . ?
C2 C1 O2 116.1(3) . . ?
C2 C1 O1 117.7(3) . . ?
C65 N1 Rh1 172.8(4) . . ?
C26 C18 C17 115.5(3) . . ?
C19 C18 C17 113.5(3) . . ?
C19 C18 C26 118.7(3) . . ?
C25 C18 C17 117.6(3) . . ?
C25 C18 C26 58.7(2) . . ?
C25 C18 C19 122.0(3) . . ?
C51 C52 H52 122(3) . . ?
C53 C52 H52 118(3) . . ?
C53 C52 C51 120.1(4) . . ?
C7 C8 H8 122(3) . . ?
C9 C8 H8 121(3) . . ?
C9 C8 C7 117.1(4) . . ?
C35 C34 C41 120.5(3) . . ?
C42 C34 C41 57.8(2) . . ?
C42 C34 C35 119.2(3) . . ?
C33 C34 C41 114.6(3) . . ?
C33 C34 C35 116.6(3) . . ?
C33 C34 C42 115.2(3) . . ?
C57 C50 C49 115.6(3) . . ?
C51 C50 C49 116.9(3) . . ?
C51 C50 C57 119.6(3) . . ?
C58 C50 C49 115.9(3) . . ?
C58 C50 C57 58.6(3) . . ?
C58 C50 C51 117.4(3) . . ?
O4 C17 O3 126.0(3) . . ?
C18 C17 O3 118.1(3) . . ?
C18 C17 O4 115.9(3) . . ?
C4 C11 C12 122.8(4) . . ?
C16 C11 C12 118.5(4) . . ?
C16 C11 C4 118.8(4) . . ?
C70 C71 H71 121(3) . . ?
C72 C71 H71 120(3) . . ?
C72 C71 C70 119.4(4) . . ?
O6 C49 O5 126.2(3) . . ?
C50 C49 O5 116.9(3) . . ?
C50 C49 O6 116.9(3) . . ?
H70 C70 C71 119(2) . . ?
C69 C70 C71 119.4(5) . . ?
C69 C70 H70 121(2) . . ?
C4S C3S H3S 113.9(16) . . ?
C2S C3S H3S 124.9(16) . . ?
C2S C3S C4S 121.2(4) . . ?
C37 C36 H36 120.2(2) . . ?
C35 C36 H36 120.2(2) . . ?
C35 C36 C37 119.5(4) . . ?
C39 C40 H40 120.3(2) . . ?
C35 C40 H40 120.3(2) . . ?
C35 C40 C39 119.4(4) . . ?
C26 C27 C28 117.9(4) . . ?
C32 C27 C28 118.2(4) . . ?
C32 C27 C26 123.9(4) . . ?
C7 C6 H6 129(3) . . ?
C5 C6 H6 112(3) . . ?
C5 C6 C7 119.3(3) . . ?
C40 C39 Br6 119.6(3) . . ?
C38 C39 Br6 118.6(3) . . ?
C38 C39 C40 121.7(4) . . ?
H12 C12 C11 122(3) . . ?
C13 C12 C11 120.9(4) . . ?
C13 C12 H12 117(3) . . ?
H41A C41 C34 115(2) . . ?
H41B C41 C34 122(2) . . ?
H41B C41 H41A 117(3) . . ?
C42 C41 C34 62.3(3) . . ?
C42 C41 H41A 117(2) . . ?
C42 C41 H41B 113(2) . . ?
C36 C37 Br5 119.4(3) . . ?
C38 C37 Br5 118.9(3) . . ?
C38 C37 C36 121.7(4) . . ?
C36 C35 C34 121.1(4) . . ?
C40 C35 C34 119.3(4) . . ?
C40 C35 C36 119.5(4) . . ?
H57A C57 C50 119(3) . . ?
H57B C57 C50 113(3) . . ?
H57B C57 H57A 118(4) . . ?
C58 C57 C50 62.3(3) . . ?
C58 C57 H57A 114(3) . . ?
C58 C57 H57B 119(3) . . ?
C8 C7 Br1 118.4(3) . . ?
C6 C7 Br1 119.4(3) . . ?
C6 C7 C8 122.2(4) . . ?
C22 C23 Br4 117.7(3) . . ?
C24 C23 Br4 119.2(3) . . ?
C24 C23 C22 123.1(3) . . ?
C55 C54 H54 126(3) . . ?
C53 C54 H54 117(3) . . ?
C53 C54 C55 116.9(4) . . ?
C50 C51 C52 121.9(4) . . ?
C56 C51 C52 119.4(4) . . ?
C56 C51 C50 118.6(4) . . ?
C57 C58 C50 59.1(3) . . ?
H58 C58 C50 109(3) . . ?
H58 C58 C57 105(3) . . ?
C59 C58 C50 118.3(3) . . ?
C59 C58 C57 122.5(4) . . ?
C59 C58 H58 125(3) . . ?
C41 C42 C34 59.9(3) . . ?
H42 C42 C34 120(2) . . ?
H42 C42 C41 119(2) . . ?
C43 C42 C34 120.8(3) . . ?
C43 C42 C41 123.8(4) . . ?
C43 C42 H42 107(2) . . ?
C20 C21 Br3 118.5(3) . . ?
C22 C21 Br3 118.8(3) . . ?
C22 C21 C20 122.6(4) . . ?
C8 C9 Br2 118.5(3) . . ?
C10 C9 Br2 119.0(3) . . ?
C10 C9 C8 122.5(4) . . ?
H28 C28 C27 119(3) . . ?
C29 C28 C27 120.2(5) . . ?
C29 C28 H28 118(3) . . ?
C27 C26 C18 120.3(3) . . ?
H26 C26 C18 107(3) . . ?
H26 C26 C27 116(2) . . ?
C25 C26 C18 59.5(2) . . ?
C25 C26 C27 123.6(4) . . ?
C25 C26 H26 116(2) . . ?
H4S C4S C3S 111.5(15) . . ?
C5S C4S C3S 118.7(4) . . ?
C5S C4S H4S 129.8(15) . . ?
H56 C56 C51 111(3) . . ?
C55 C56 C51 119.1(4) . . ?
C55 C56 H56 129(3) . . ?
H5S C5S C4S 120.9(14) . . ?
C6S C5S C4S 120.3(5) . . ?
C6S C5S H5S 118.8(14) . . ?
H20 C20 C21 121(2) . . ?
C19 C20 C21 119.1(3) . . ?
C19 C20 H20 120(2) . . ?
C21 C22 C23 116.4(4) . . ?
H22 C22 C23 121(2) . . ?
H22 C22 C21 123(2) . . ?
C13 C14 H14 127(3) . . ?
C15 C14 H14 115(3) . . ?
C15 C14 C13 117.3(5) . . ?
H32 C32 C27 118(3) . . ?
C31 C32 C27 121.8(4) . . ?
C31 C32 H32 120(3) . . ?
C5 C2 C1 115.6(3) . . ?
C3 C2 C1 117.4(3) . . ?
C3 C2 C5 120.0(3) . . ?
C4 C2 C1 116.2(3) . . ?
C4 C2 C5 116.9(3) . . ?
C4 C2 C3 58.4(2) . . ?
C66 C65 N1 178.2(6) . . ?
C2 C5 C6 122.4(3) . . ?
C10 C5 C6 119.5(4) . . ?
C10 C5 C2 118.1(3) . . ?
H24 C24 C23 123(3) . . ?
C19 C24 C23 118.3(3) . . ?
C19 C24 H24 118(3) . . ?
H3A C3 C2 113(3) . . ?
H3B C3 C2 112(3) . . ?
H3B C3 H3A 119(3) . . ?
C4 C3 C2 62.3(2) . . ?
C4 C3 H3A 114(3) . . ?
C4 C3 H3B 122(3) . . ?
C60 C59 C58 124.0(4) . . ?
C64 C59 C58 118.7(4) . . ?
C64 C59 C60 117.2(4) . . ?
C20 C19 C18 117.5(3) . . ?
C24 C19 C18 122.0(3) . . ?
C24 C19 C20 120.3(3) . . ?
C11S C10S H10S 128(3) . . ?
C9S C10S H10S 112(3) . . ?
C9S C10S C11S 119.6(5) . . ?
H72 C72 C71 121(2) . . ?
C73 C72 C71 119.8(4) . . ?
C73 C72 H72 119(3) . . ?
C44 C43 C42 118.6(4) . . ?
C1D C43 C42 123.3(4) . . ?
C1D C43 C44 118.0(4) . . ?
C60 C61 H61 117(3) . . ?
C62 C61 H61 124(3) . . ?
C62 C61 C60 119.0(5) . . ?
C26 C25 C18 61.8(2) . . ?
H25A C25 C18 113(2) . . ?
H25A C25 C26 116(2) . . ?
H25B C25 C18 120(2) . . ?
H25B C25 C26 117(3) . . ?
H25B C25 H25A 117(3) . . ?
C61 C60 C59 122.6(5) . . ?
H60 C60 C59 123(3) . . ?
H60 C60 C61 114(3) . . ?
C13S C14S H14S 130(3) . . ?
C9S C14S H14S 110(3) . . ?
C9S C14S C13S 119.8(5) . . ?
C73 C68 C69 118.1(4) . . ?
C67 C68 C69 120.0(5) . . ?
C67 C68 C73 121.8(4) . . ?
C2 C4 C11 120.2(3) . . ?
C3 C4 C11 122.5(3) . . ?
C3 C4 C2 59.3(2) . . ?
H4 C4 C11 118(3) . . ?
H4 C4 C2 110(3) . . ?
H4 C4 C3 113(3) . . ?
H44 C44 C43 119(2) . . ?
C45 C44 C43 121.4(5) . . ?
C45 C44 H44 120(2) . . ?
C37 C38 C39 118.0(4) . . ?
H38 C38 C39 121.0(2) . . ?
H38 C38 C37 121.0(2) . . ?
C68 C69 C70 121.8(5) . . ?
H69 C69 C70 127(3) . . ?
H69 C69 C68 111(3) . . ?
H16 C16 C11 119(3) . . ?
C15 C16 C11 120.0(5) . . ?
C15 C16 H16 121(3) . . ?
C14 C13 C12 121.4(4) . . ?
H13 C13 C12 124(2) . . ?
H13 C13 C14 114(2) . . ?
H13S C13S C14S 124(3) . . ?
C12S C13S C14S 120.1(5) . . ?
C12S C13S H13S 115(3) . . ?
O8 C33 O7 126.1(3) . . ?
C34 C33 O7 116.4(3) . . ?
C34 C33 O8 117.4(3) . . ?
H11S C11S C10S 127(3) . . ?
C12S C11S C10S 121.1(5) . . ?
C12S C11S H11S 111(3) . . ?
C54 C55 Br8 118.5(3) . . ?
C56 C55 Br8 118.7(3) . . ?
C56 C55 C54 122.8(4) . . ?
C5 C10 C9 119.4(3) . . ?
H10 C10 C9 128(3) . . ?
H10 C10 C5 112(3) . . ?
H31 C31 C32 123(3) . . ?
C30 C31 C32 119.7(5) . . ?
C30 C31 H31 117(3) . . ?
H8SB C8S H8SA 109.5 . . ?
H8SC C8S H8SA 109.5 . . ?
H8SC C8S H8SB 109.5 . . ?
C9S C8S H8SA 109.5 . . ?
C9S C8S H8SB 109.5 . . ?
C9S C8S H8SC 109.5 . . ?
C1S C2S C3S 120.9(4) . . ?
C7S C2S C3S 119.7(5) . . ?
C7S C2S C1S 119.3(4) . . ?
H6S C6S C5S 131.2(16) . . ?
C7S C6S C5S 120.5(5) . . ?
C7S C6S H6S 108.3(16) . . ?
C52 C53 Br7 119.2(3) . . ?
C54 C53 Br7 119.1(3) . . ?
C54 C53 C52 121.6(4) . . ?
H64 C64 C59 117(3) . . ?
C63 C64 C59 121.5(5) . . ?
C63 C64 H64 121(3) . . ?
H1SA C1S C2S 121(3) . . ?
H1SB C1S C2S 105(3) . . ?
H1SB C1S H1SA 116(3) . . ?
H1SC C1S C2S 107(3) . . ?
H1SC C1S H1SA 103(3) . . ?
H1SC C1S H1SB 102(3) . . ?
C68 C73 C72 121.3(4) . . ?
H73 C73 C72 118(3) . . ?
H73 C73 C68 120(3) . . ?
C47 C46 H46 114(3) . . ?
C45 C46 H46 126(3) . . ?
C45 C46 C47 120.2(4) . . ?
C14S C9S C10S 119.8(5) . . ?
C8S C9S C10S 120.7(5) . . ?
C8S C9S C14S 119.5(4) . . ?
H67A C67 C68 113(2) . . ?
H67B C67 C68 113(3) . . ?
H67B C67 H67A 114(3) . . ?
H67C C67 C68 114(2) . . ?
H67C C67 H67A 99(2) . . ?
H67C C67 H67B 104(2) . . ?
H67B H67A C67 31.5(18) . . ?
H67C H67A C67 43.4(17) . . ?
H67C H67A H67B 60.001(13) . . ?
H67A H67B C67 34.5(9) . . ?
H67C H67B C67 42.4(17) . . ?
H67C H67B H67A 60.000(13) . . ?
H67A H67C C67 37.7(5) . . ?
H67B H67C C67 33.7(14) . . ?
H67B H67C H67A 60.000(13) . . ?
H63 C63 C64 117(3) . . ?
C62 C63 C64 119.8(5) . . ?
C62 C63 H63 123(3) . . ?
C6S C7S C2S 119.5(5) . . ?
H7S C7S C2S 123.3(17) . . ?
H7S C7S C6S 117.1(17) . . ?
C11S C12S C13S 119.6(5) . . ?
H12S C12S C13S 126(3) . . ?
H12S C12S C11S 114(3) . . ?
H47 C47 C46 126(3) . . ?
C1D C47 C46 119.8(5) . . ?
C1D C47 H47 115(3) . . ?
H30 C30 C31 121(3) . . ?
C29 C30 C31 119.2(5) . . ?
C29 C30 H30 119(3) . . ?
C47 C1D C43 120.7(5) . . ?
H1D C1D C43 119(3) . . ?
H1D C1D C47 120(3) . . ?
C46 C45 C44 119.9(5) . . ?
H45 C45 C44 111(3) . . ?
H45 C45 C46 128(3) . . ?
C30 C29 C28 120.7(5) . . ?
H29 C29 C28 113(3) . . ?
H29 C29 C30 126(3) . . ?
C63 C62 C61 119.8(5) . . ?
H62 C62 C61 120(3) . . ?
H62 C62 C63 120(3) . . ?
C16 C15 C14 121.6(5) . . ?
H15 C15 C14 126(3) . . ?
H15 C15 C16 112(3) . . ?
H66A C66 C65 109.5 . . ?
H66B C66 C65 109.5 . . ?
H66B C66 H66A 109.5 . . ?
H66C C66 C65 109.5 . . ?
H66C C66 H66A 109.5 . . ?
H66C C66 H66B 109.5 . . ?

loop_
_geom_bond_atom_site_label_1
_geom_bond_atom_site_label_2
_geom_bond_distance
_geom_bond_site_symmetry_2
_geom_bond_publ_flag
Rh2 Rh1 2.3911(9) . ?
Rh2 O2 2.033(3) . ?
Rh2 O4 2.023(3) . ?
Rh2 O8 2.044(3) . ?
Rh2 O6 2.052(3) . ?
Rh1 O3 2.060(3) . ?
Rh1 O1 2.054(3) . ?
Rh1 O7 2.041(2) . ?
Rh1 O5 2.053(2) . ?
Rh1 N1 2.168(3) . ?
Br1 C7 1.898(4) . ?
Br5 C37 1.900(4) . ?
Br8 C55 1.906(4) . ?
Br4 C23 1.910(4) . ?
Br2 C9 1.895(4) . ?
Br7 C53 1.893(4) . ?
Br6 C39 1.900(4) . ?
Br3 C21 1.900(4) . ?
O2 C1 1.263(4) . ?
O3 C17 1.275(4) . ?
O1 C1 1.265(4) . ?
O7 C33 1.275(4) . ?
O5 C49 1.264(4) . ?
O4 C17 1.258(4) . ?
O8 C33 1.265(4) . ?
O6 C49 1.264(4) . ?
C1 C2 1.505(5) . ?
N1 C65 1.152(5) . ?
C18 C17 1.507(5) . ?
C18 C26 1.544(5) . ?
C18 C19 1.508(5) . ?
C18 C25 1.508(5) . ?
C52 H52 0.99(5) . ?
C52 C51 1.385(6) . ?
C52 C53 1.396(5) . ?
C8 H8 1.04(5) . ?
C8 C7 1.404(5) . ?
C8 C9 1.383(5) . ?
C34 C41 1.516(5) . ?
C34 C35 1.502(5) . ?
C34 C42 1.552(5) . ?
C34 C33 1.505(5) . ?
C50 C49 1.521(5) . ?
C50 C57 1.506(6) . ?
C50 C51 1.498(5) . ?
C50 C58 1.554(5) . ?
C11 C12 1.384(5) . ?
C11 C4 1.492(6) . ?
C11 C16 1.382(6) . ?
C71 H71 1.293(9) . ?
C71 C70 1.409(7) . ?
C71 C72 1.402(7) . ?
C70 H70 1.276(9) . ?
C70 C69 1.397(6) . ?
C3S H3S 1.102(2) . ?
C3S C4S 1.388(6) . ?
C3S C2S 1.398(6) . ?
C36 H36 0.9300 . ?
C36 C37 1.391(5) . ?
C36 C35 1.402(5) . ?
C40 H40 0.9300 . ?
C40 C39 1.399(5) . ?
C40 C35 1.397(5) . ?
C27 C28 1.409(6) . ?
C27 C26 1.484(6) . ?
C27 C32 1.400(6) . ?
C6 H6 1.05(5) . ?
C6 C7 1.390(5) . ?
C6 C5 1.401(5) . ?
C39 C38 1.387(6) . ?
C12 H12 1.146(9) . ?
C12 C13 1.389(6) . ?
C41 H41A 1.14(4) . ?
C41 H41B 1.01(4) . ?
C41 C42 1.484(5) . ?
C37 C38 1.392(6) . ?
C57 H57A 0.924(2) . ?
C57 H57B 0.924(2) . ?
C57 C58 1.497(6) . ?
C23 C22 1.393(5) . ?
C23 C24 1.397(5) . ?
C54 H54 1.04(5) . ?
C54 C55 1.398(6) . ?
C54 C53 1.398(6) . ?
C51 C56 1.413(5) . ?
C58 H58 0.924(2) . ?
C58 C59 1.497(5) . ?
C42 H42 1.14(5) . ?
C42 C43 1.500(5) . ?
C21 C20 1.380(5) . ?
C21 C22 1.399(5) . ?
C9 C10 1.392(6) . ?
C28 H28 1.12(5) . ?
C28 C29 1.403(7) . ?
C26 H26 0.93(4) . ?
C26 C25 1.495(5) . ?
C4S H4S 1.102(2) . ?
C4S C5S 1.388(6) . ?
C56 H56 0.98(5) . ?
C56 C55 1.379(5) . ?
C5S H5S 1.102(2) . ?
C5S C6S 1.400(7) . ?
C20 H20 1.04(4) . ?
C20 C19 1.405(5) . ?
C22 H22 1.15(5) . ?
C14 H14 1.071(9) . ?
C14 C13 1.376(6) . ?
C14 C15 1.391(7) . ?
C32 H32 1.00(5) . ?
C32 C31 1.381(6) . ?
C2 C5 1.490(5) . ?
C2 C3 1.516(5) . ?
C2 C4 1.562(5) . ?
C65 C66 1.436(6) . ?
C5 C10 1.403(5) . ?
C24 H24 1.04(5) . ?
C24 C19 1.392(5) . ?
C3 H3A 0.924(2) . ?
C3 H3B 0.925(2) . ?
C3 C4 1.503(5) . ?
C59 C60 1.392(7) . ?
C59 C64 1.400(6) . ?
C10S H10S 1.03(5) . ?
C10S C11S 1.395(7) . ?
C10S C9S 1.403(7) . ?
C72 H72 1.153(9) . ?
C72 C73 1.405(6) . ?
C43 C44 1.398(6) . ?
C43 C1D 1.398(6) . ?
C61 H61 1.14(6) . ?
C61 C60 1.392(6) . ?
C61 C62 1.392(8) . ?
C25 H25A 1.10(5) . ?
C25 H25B 1.02(4) . ?
C60 H60 0.93(6) . ?
C14S H14S 1.11(5) . ?
C14S C13S 1.422(7) . ?
C14S C9S 1.387(7) . ?
C68 C69 1.398(7) . ?
C68 C73 1.394(7) . ?
C68 C67 1.514(6) . ?
C4 H4 0.924(2) . ?
C44 H44 1.22(5) . ?
C44 C45 1.397(6) . ?
C38 H38 0.9300 . ?
C69 H69 1.093(9) . ?
C16 H16 1.096(9) . ?
C16 C15 1.396(7) . ?
C13 H13 1.336(9) . ?
C13S H13S 1.07(5) . ?
C13S C12S 1.382(7) . ?
C11S H11S 1.10(5) . ?
C11S C12S 1.388(7) . ?
C10 H10 1.08(5) . ?
C31 H31 1.05(5) . ?
C31 C30 1.412(7) . ?
C8S H8SA 0.9600 . ?
C8S H8SB 0.9600 . ?
C8S H8SC 0.9600 . ?
C8S C9S 1.487(7) . ?
C2S C1S 1.520(7) . ?
C2S C7S 1.386(7) . ?
C6S H6S 1.102(2) . ?
C6S C7S 1.388(8) . ?
C64 H64 1.17(6) . ?
C64 C63 1.387(6) . ?
C1S H1SA 1.00(4) . ?
C1S H1SB 1.02(4) . ?
C1S H1SC 1.18(4) . ?
C73 H73 1.086(9) . ?
C46 H46 1.05(5) . ?
C46 C47 1.394(7) . ?
C46 C45 1.375(7) . ?
C67 H67A 1.110(9) . ?
C67 H67B 1.02(3) . ?
C67 H67C 1.24(3) . ?
H67A H67B 1.7916(3) . ?
H67A H67C 1.7916(3) . ?
H67B H67C 1.7916(3) . ?
C63 H63 1.11(6) . ?
C63 C62 1.402(8) . ?
C7S H7S 1.102(2) . ?
C12S H12S 1.19(5) . ?
C47 H47 1.08(6) . ?
C47 C1D 1.404(6) . ?
C30 H30 1.10(5) . ?
C30 C29 1.389(7) . ?
C1D H1D 0.97(5) . ?
C45 H45 1.06(6) . ?
C29 H29 1.07(6) . ?
C62 H62 1.18(5) . ?
C15 H15 1.119(9) . ?
C66 H66A 0.9600 . ?
C66 H66B 0.9600 . ?
C66 H66C 0.9600 . ?

loop_
_geom_torsion_atom_site_label_1
_geom_torsion_atom_site_label_2
_geom_torsion_atom_site_label_3
_geom_torsion_atom_site_label_4
_geom_torsion
_geom_torsion_site_symmetry_1
_geom_torsion_site_symmetry_2
_geom_torsion_site_symmetry_3
_geom_torsion_site_symmetry_4
_geom_torsion_publ_flag
Rh2 O2 C1 O1 12.2(3) . . . . ?
Rh2 O2 C1 C2 -167.6(2) . . . . ?
Rh2 O4 C17 O3 12.6(3) . . . . ?
Rh2 O4 C17 C18 -166.0(2) . . . . ?
Rh2 O8 C33 O7 -4.4(3) . . . . ?
Rh2 O8 C33 C34 173.1(2) . . . . ?
Rh2 O6 C49 O5 -7.0(3) . . . . ?
Rh2 O6 C49 C50 171.1(2) . . . . ?
Rh1 O3 C17 O4 -6.4(3) . . . . ?
Rh1 O3 C17 C18 172.2(2) . . . . ?
Rh1 O1 C1 O2 -6.0(3) . . . . ?
Rh1 O1 C1 C2 173.8(2) . . . . ?
Rh1 O7 C33 O8 11.6(3) . . . . ?
Rh1 O7 C33 C34 -165.9(2) . . . . ?
Rh1 O5 C49 O6 14.2(3) . . . . ?
Rh1 O5 C49 C50 -163.8(2) . . . . ?
Br1 C7 C8 C9 -179.2(3) . . . . ?
Br1 C7 C6 C5 178.7(3) . . . . ?
Br5 C37 C36 C35 176.8(3) . . . . ?
Br5 C37 C38 C39 -177.4(3) . . . . ?
Br8 C55 C54 C53 177.0(3) . . . . ?
Br8 C55 C56 C51 -177.3(3) . . . . ?
Br4 C23 C22 C21 -177.5(3) . . . . ?
Br4 C23 C24 C19 178.8(3) . . . . ?
Br2 C9 C8 C7 177.3(3) . . . . ?
Br2 C9 C10 C5 -177.5(3) . . . . ?
Br7 C53 C52 C51 178.7(3) . . . . ?
Br7 C53 C54 C55 -178.4(3) . . . . ?
Br6 C39 C40 C35 -179.4(3) . . . . ?
Br6 C39 C38 C37 178.1(3) . . . . ?
Br3 C21 C20 C19 176.8(3) . . . . ?
Br3 C21 C22 C23 -179.6(3) . . . . ?
O2 C1 C2 C5 2.6(4) . . . . ?
O2 C1 C2 C3 -148.3(3) . . . . ?
O2 C1 C2 C4 145.4(3) . . . . ?
O3 C17 C18 C26 -31.6(4) . . . . ?
O3 C17 C18 C19 -173.7(3) . . . . ?
O3 C17 C18 C25 34.8(4) . . . . ?
O1 C1 C2 C5 -177.2(3) . . . . ?
O1 C1 C2 C3 31.9(4) . . . . ?
O1 C1 C2 C4 -34.4(4) . . . . ?
O7 C33 C34 C41 36.7(4) . . . . ?
O7 C33 C34 C35 -174.7(3) . . . . ?
O7 C33 C34 C42 -27.7(4) . . . . ?
O5 C49 C50 C57 28.3(4) . . . . ?
O5 C49 C50 C51 177.4(3) . . . . ?
O5 C49 C50 C58 -37.5(4) . . . . ?
O4 C17 C18 C26 147.1(3) . . . . ?
O4 C17 C18 C19 5.1(3) . . . . ?
O4 C17 C18 C25 -146.5(3) . . . . ?
O8 C33 C34 C41 -141.1(3) . . . . ?
O8 C33 C34 C35 7.6(4) . . . . ?
O8 C33 C34 C42 154.5(3) . . . . ?
O6 C49 C50 C57 -150.0(3) . . . . ?
O6 C49 C50 C51 -0.9(4) . . . . ?
O6 C49 C50 C58 144.2(3) . . . . ?
C1 C2 C5 C6 -109.7(3) . . . . ?
C1 C2 C5 C10 69.0(4) . . . . ?
C1 C2 C3 C4 -105.4(4) . . . . ?
C1 C2 C4 C11 -140.4(3) . . . . ?
C1 C2 C4 C3 107.4(5) . . . . ?
C18 C26 C27 C28 114.8(4) . . . . ?
C18 C26 C27 C32 -64.8(4) . . . . ?
C18 C19 C20 C21 -174.6(4) . . . . ?
C18 C19 C24 C23 175.8(4) . . . . ?
C18 C25 C26 C27 -108.1(3) . . . . ?
C52 C51 C50 C49 -108.5(4) . . . . ?
C52 C51 C50 C57 39.3(4) . . . . ?
C52 C51 C50 C58 106.9(4) . . . . ?
C52 C51 C56 C55 -0.4(4) . . . . ?
C52 C53 C54 C55 1.0(4) . . . . ?
C8 C7 C6 C5 -1.8(5) . . . . ?
C8 C9 C10 C5 0.4(5) . . . . ?
C34 C41 C42 C43 -108.9(3) . . . . ?
C34 C35 C36 C37 -177.3(3) . . . . ?
C34 C35 C40 C39 179.3(3) . . . . ?
C34 C42 C43 C44 122.3(4) . . . . ?
C34 C42 C43 C1D -59.7(4) . . . . ?
C50 C57 C58 C59 -105.9(3) . . . . ?
C50 C51 C56 C55 175.1(3) . . . . ?
C50 C58 C59 C60 -69.9(4) . . . . ?
C50 C58 C59 C64 107.1(4) . . . . ?
C11 C12 C13 C14 3.6(6) . . . . ?
C11 C4 C2 C5 2.0(4) . . . . ?
C11 C4 C2 C3 112.2(5) . . . . ?
C11 C4 C3 C2 -108.4(5) . . . . ?
C11 C16 C15 C14 -3.5(7) . . . . ?
C71 C70 C69 C68 -1.1(5) . . . . ?
C71 C72 C73 C68 -2.7(5) . . . . ?
C70 C69 C68 C73 -0.8(5) . . . . ?
C70 C69 C68 C67 177.3(4) . . . . ?
C3S C4S C5S C6S -0.0(3) . . . . ?
C3S C2S C7S C6S -0.0(3) . . . . ?
C36 C37 C38 C39 1.1(4) . . . . ?
C36 C35 C40 C39 1.5(4) . . . . ?
C40 C39 C38 C37 0.9(4) . . . . ?
C27 C28 C29 C30 -0.9(6) . . . . ?
C27 C32 C31 C30 1.4(5) . . . . ?
C6 C5 C2 C3 40.4(4) . . . . ?
C6 C5 C2 C4 107.7(4) . . . . ?
C6 C5 C10 C9 -0.8(5) . . . . ?
C12 C13 C14 C15 -6.2(7) . . . . ?
C41 C42 C43 C44 -165.4(4) . . . . ?
C41 C42 C43 C1D 12.6(5) . . . . ?
C57 C58 C59 C60 -0.2(5) . . . . ?
C57 C58 C59 C64 176.7(4) . . . . ?
C23 C22 C21 C20 -3.2(5) . . . . ?
C23 C24 C19 C20 0.4(5) . . . . ?
C54 C55 C56 C51 0.6(5) . . . . ?
C58 C59 C60 C61 177.5(4) . . . . ?
C58 C59 C64 C63 -179.3(4) . . . . ?
C42 C43 C44 C45 178.6(4) . . . . ?
C42 C43 C1D C47 -178.8(4) . . . . ?
C21 C20 C19 C24 1.0(5) . . . . ?
C9 C10 C5 C2 -179.5(4) . . . . ?
C28 C29 C30 C31 3.5(7) . . . . ?
C4S C5S C6S C7S 0.0(3) . . . . ?
C5S C6S C7S C2S 0.0(3) . . . . ?
C32 C31 C30 C29 -3.7(6) . . . . ?
C59 C60 C61 C62 1.1(6) . . . . ?
C59 C64 C63 C62 2.1(5) . . . . ?
C10S C11S C12S C13S -0.0(6) . . . . ?
C10S C9S C14S C13S -1.7(6) . . . . ?
C72 C73 C68 C69 2.7(5) . . . . ?
C72 C73 C68 C67 -175.3(4) . . . . ?
C43 C44 C45 C46 -0.1(5) . . . . ?
C43 C1D C47 C46 0.8(5) . . . . ?
C61 C62 C63 C64 -0.4(6) . . . . ?
C14S C13S C12S C11S -1.9(6) . . . . ?
C44 C45 C46 C47 -0.1(6) . . . . ?

loop_
_restr_distance_atom_site_label_1
_restr_distance_atom_site_label_2
_restr_distance_site_symmetry_2
_restr_distance_target
_restr_distance_target_weight_param
_restr_distance_diff
H71 C71 1 1.0500 0.0100 -0.2431
H70 C70 1 1.0500 0.0100 -0.2255
C12 H12 1 1.0500 0.0100 -0.0956
C14 H14 1 1.0500 0.0100 -0.0207
C72 H72 1 1.0500 0.0100 -0.1028
H69 C69 1 1.0500 0.0100 -0.0427
C16 H16 1 1.0500 0.0100 -0.0456
C13 H13 1 1.0500 0.0100 -0.2862
C73 H73 1 1.0500 0.0100 -0.0360
C67 H67A 1 1.0500 0.0100 -0.0601
C15 H15 1 1.0500 0.0100 -0.0694

loop_
_restr_equal_distance_atom_site_label_1
_restr_equal_distance_atom_site_label_2
_restr_equal_distance_site_symmetry_2
_restr_equal_distance_class_id
C3S H3S 1 2
C57 H57A 1 1
C57 H57B 1 1
C58 H58 1 1
C4S H4S 1 2
H4S H3S 1 3
C5S H5S 1 2
H5S H4S 1 4
C3 H3A 1 1
C3 H3B 1 1
C4 H4 1 1
C6S H6S 1 2
H6S H5S 1 4
H1SB H1SA 1 5
H1SC H1SA 1 5
H1SC H1SB 1 5
H67B H67A 1 6
H67B H67A 1 7
H67C H67A 1 7
H67C H67A 1 6
H67C H67B 1 6
H67C H67B 1 7
C7S H7S 1 2
H7S H6S 1 3

loop_
_restr_equal_distance_class_class_id
_restr_equal_distance_class_target_weight_param
_restr_equal_distance_class_average
_restr_equal_distance_class_esd
_restr_equal_distance_class_diff_max
1 0.0020 0.9244 0.0002 0.0003
2 0.0020 1.1020 0.0002 0.0002
3 0.0040 2.2380 0.0001 0.0001
4 0.0020 2.6606 0.0008 0.0008
5 0.0020 1.7100 0.0002 0.0002
6 0.0020 1.7916 0.0000 0.0000
7 0.0002 1.7916 0.0000 0.0000

loop_
_restr_U_iso_atom_site_label
_restr_U_iso_weight_param
C68 0.0020

loop_
_atom_site_anharm_gc_c_label
_atom_site_anharm_gc_c_111
_atom_site_anharm_gc_c_112
_atom_site_anharm_gc_c_113
_atom_site_anharm_gc_c_122
_atom_site_anharm_gc_c_123
_atom_site_anharm_gc_c_133
_atom_site_anharm_gc_c_222
_atom_site_anharm_gc_c_223
_atom_site_anharm_gc_c_233
_atom_site_anharm_gc_c_333
Rh2 0.00000005(3) -0.000000013(16) 0.000000005(12) 0.000000023(12) -0.000000002(7) 0.000000017(8) -0.00000008(2) -0.000000001(8) -0.000000022(7) -0.000000002(10)
Rh1 -0.00000002(6) 0.00000000(3) -0.00000001(2) -0.000000000(19) 0.000000010(11) -0.000000008(13) -0.00000004(3) -0.000000001(12) 0.000000008(10) -0.000000014(15)
Br1 0.00000032(8) 0.00000012(3) 0.00000001(3) 0.00000011(2) -0.000000022(14) 0.000000014(16) 0.00000005(4) -0.000000032(16) -0.000000001(12) -0.000000038(19)
Br5 -0.00000002(7) 0.00000003(3) -0.00000006(3) 0.00000003(3) 0.000000035(14) -0.000000035(16) 0.00000005(4) -0.000000028(17) -0.000000003(13) -0.00000004(2)
Br8 -0.00000004(7) -0.00000000(3) 0.00000005(3) -0.00000003(3) 0.000000003(14) 0.000000023(17) -0.00000006(4) 0.000000011(18) -0.000000012(14) 0.00000007(2)
Br4 0.00000027(7) -0.00000013(3) -0.00000011(3) 0.00000009(2) 0.000000027(16) 0.00000005(2) -0.00000005(4) -0.000000053(18) 0.000000007(15) -0.00000005(2)
Br2 0.00000004(8) -0.00000012(3) 0.00000003(3) 0.00000002(3) -0.000000026(16) 0.000000004(19) 0.00000015(4) 0.000000025(17) -0.000000064(14) 0.00000000(2)
Br7 -0.00000009(8) -0.00000006(3) 0.00000006(3) 0.00000001(3) 0.000000012(15) -0.000000028(16) -0.00000005(4) 0.000000029(17) -0.000000008(12) 0.000000043(17)
Br6 0.00000023(7) -0.00000016(3) -0.00000005(3) 0.00000013(3) -0.000000001(16) 0.00000002(2) -0.00000013(4) 0.000000015(17) 0.000000009(15) 0.00000001(2)
Br3 -0.00000009(5) -0.00000003(2) 0.00000003(2) -0.000000024(17) 0.000000035(15) 0.000000025(16) -0.00000006(3) 0.000000042(13) -0.000000042(12) -0.00000000(2)

loop_
_atom_site_anharm_gc_d_label
_atom_site_anharm_gc_d_1111
_atom_site_anharm_gc_d_1112
_atom_site_anharm_gc_d_1113
_atom_site_anharm_gc_d_1122
_atom_site_anharm_gc_d_1123
_atom_site_anharm_gc_d_1133
_atom_site_anharm_gc_d_1222
_atom_site_anharm_gc_d_1223
_atom_site_anharm_gc_d_1233
_atom_site_anharm_gc_d_1333
_atom_site_anharm_gc_d_2222
_atom_site_anharm_gc_d_2223
_atom_site_anharm_gc_d_2233
_atom_site_anharm_gc_d_2333
_atom_site_anharm_gc_d_3333
Rh2 0.0000000007(19) 0.0000000002(8) -0.0000000001(5) 0.0000000007(4) -0.0000000005(3) 0.0000000010(3) 0.0000000000(5) 0.0000000003(2) 0.00000000023(19) 0.0000000002(2) 0.0000000037(9) 0.0000000001(4) 0.0000000001(2) 0.0000000001(2) 0.0000000010(3)
Rh1 0.000000002(4) -0.0000000005(13) 0.0000000004(10) 0.0000000014(7) 0.0000000001(5) 0.0000000008(5) -0.0000000003(7) -0.0000000002(3) -0.0000000002(3) -0.0000000003(4) 0.0000000047(13) -0.0000000000(5) 0.0000000003(3) 0.0000000000(3) 0.0000000012(5)
Br1 0.000000012(5) -0.0000000032(18) -0.0000000021(13) 0.0000000028(9) -0.0000000010(6) 0.0000000029(6) 0.0000000003(10) -0.0000000007(4) 0.0000000002(3) -0.0000000003(5) 0.0000000090(17) -0.0000000010(6) 0.0000000010(4) -0.0000000004(4) 0.0000000033(7)
Br5 0.000000012(4) -0.0000000028(18) -0.0000000008(13) 0.0000000021(10) -0.0000000003(6) 0.0000000013(6) -0.0000000010(11) -0.0000000002(5) 0.0000000001(4) 0.0000000001(5) 0.000000006(2) -0.0000000005(7) 0.0000000011(4) -0.0000000000(4) 0.0000000037(7)
Br8 0.000000015(4) 0.0000000018(17) 0.0000000009(13) 0.0000000046(11) -0.0000000005(6) 0.0000000015(7) 0.0000000016(11) 0.0000000003(5) 0.0000000000(4) -0.0000000006(6) 0.000000008(2) 0.0000000001(7) 0.0000000009(4) -0.0000000007(5) 0.0000000045(8)
Br4 0.000000011(4) -0.0000000032(17) -0.0000000003(14) 0.0000000056(10) 0.0000000010(6) 0.0000000030(7) -0.0000000031(10) -0.0000000015(5) -0.0000000001(4) -0.0000000013(7) 0.0000000099(18) 0.0000000015(7) 0.0000000015(5) 0.0000000007(5) 0.0000000039(10)
Br2 0.000000005(4) -0.0000000004(19) -0.0000000003(14) 0.0000000025(10) -0.0000000002(6) 0.0000000040(7) -0.0000000013(11) 0.0000000004(5) -0.0000000006(4) 0.0000000026(6) 0.0000000089(19) -0.0000000004(7) 0.0000000020(4) -0.0000000001(5) 0.0000000067(9)
Br7 0.000000013(4) 0.0000000012(19) -0.0000000020(13) 0.0000000036(11) -0.0000000002(6) 0.0000000016(6) -0.0000000005(11) -0.0000000003(5) -0.0000000003(4) -0.0000000007(5) 0.0000000069(19) -0.0000000003(7) 0.0000000001(4) 0.0000000001(4) 0.0000000033(6)
Br6 0.000000016(4) -0.0000000023(17) -0.0000000014(14) 0.0000000045(10) 0.0000000006(6) 0.0000000019(7) -0.0000000018(11) -0.0000000003(5) 0.0000000002(4) -0.0000000006(7) 0.0000000072(18) 0.0000000004(7) 0.0000000003(4) -0.0000000001(5) 0.0000000015(10)
Br3 0.000000016(3) 0.0000000002(12) -0.0000000012(11) 0.0000000026(6) -0.0000000006(4) 0.0000000053(6) -0.0000000004(7) -0.0000000007(4) 0.0000000005(3) -0.0000000017(6) 0.0000000072(12) -0.0000000010(5) 0.0000000026(3) -0.0000000002(4) 0.0000000079(9)

loop_
_restr_chirality_atom_site_label_1
_restr_chirality_atom_site_label_2
_restr_chirality_atom_site_label_3
_restr_chirality_atom_site_label_4
_restr_chirality_site_symmetry_1
_restr_chirality_site_symmetry_2
_restr_chirality_site_symmetry_3
_restr_chirality_site_symmetry_4
_restr_chirality_volume_target
_restr_chirality_weight_param
_restr_chirality_diff
C3S H5S C2S H3S 1 1 1 1 0.0000 0.0020 0.0001
H4S C6S C5S H6S 1 1 1 1 0.0000 0.0020 0.0001
C5S H6S C3S H5S 1 1 1 1 0.0000 0.0020 0.0001
H5S C2S H3S C7S 1 1 1 1 0.0000 0.0020 0.0002
C14 H12 H13 C12 1 1 1 1 0.0000 0.0020 -0.0006
C13 C14 H12 H13 1 1 1 1 0.0000 0.0020 0.0008
C2S H3S C7S C4S 1 1 1 1 0.0000 0.0020 0.0005
C6S C5S H6S C3S 1 1 1 1 0.0000 0.0020 0.0000
H6S C3S H5S C2S 1 1 1 1 0.0000 0.0020 0.0000
H7S H4S C6S C5S 1 1 1 1 0.0000 0.0020 0.0001

loop_
_restr_rigu_atom_site_label_1
_restr_rigu_atom_site_label_2
_restr_rigu_target_weight_param
_restr_rigu_u13_diff
_restr_rigu_u23_diff
_restr_rigu_u33_diff
Rh2 Rh1 0.001000 -0.000221 -0.000436 -0.000082
Rh2 O2 0.001000 -0.000924 0.000736 -0.001570
Rh2 O3 0.001000 0.000027 0.001325 -0.003508
Rh2 O1 0.001000 -0.000547 -0.001989 -0.002374
Rh2 O7 0.001000 -0.001622 -0.000487 -0.002078
Rh2 O5 0.001000 -0.001341 0.000378 -0.003196
Rh2 O4 0.001000 -0.001202 0.000748 -0.000773
Rh2 O8 0.001000 -0.000403 -0.000059 -0.001409
Rh2 O6 0.001000 -0.000684 0.000447 -0.001556
Rh2 C1 0.001000 -0.002091 -0.000365 -0.001542
Rh2 N1 0.001000 -0.001903 -0.001474 -0.002809
Rh2 C17 0.001000 -0.001396 0.001765 -0.001403
Rh2 C49 0.001000 -0.001588 -0.000622 -0.001542
Rh2 C33 0.001000 -0.000972 -0.000123 -0.001282
Rh1 O2 0.001000 -0.000863 0.001587 -0.002294
Rh1 O3 0.001000 -0.000053 -0.000027 -0.001795
Rh1 O1 0.001000 0.000165 -0.001155 -0.000410
Rh1 O7 0.001000 0.000136 0.001562 -0.001292
Rh1 O5 0.001000 0.000346 0.000431 -0.000901
Rh1 O4 0.001000 0.000909 -0.000806 -0.001342
Rh1 O8 0.001000 0.001540 -0.000139 -0.001849
Rh1 O6 0.001000 0.000206 -0.000989 -0.001180
Rh1 C1 0.001000 -0.000324 0.000938 -0.000265
Rh1 N1 0.001000 -0.001746 -0.001074 -0.002784
Rh1 C17 0.001000 0.000497 -0.001606 -0.000769
Rh1 C49 0.001000 0.000321 -0.001695 -0.000793
Rh1 C65 0.001000 0.003715 0.000466 -0.003496
Rh1 C33 0.001000 0.001597 0.000280 -0.001304
Br1 C8 0.001000 -0.009489 0.001403 0.003642
Br1 C6 0.001000 -0.000407 -0.006067 0.003541
Br1 C7 0.001000 -0.001834 -0.000080 0.001351
Br5 C36 0.001000 -0.000994 -0.003313 0.002386
Br5 C37 0.001000 -0.004786 0.003522 0.001873
Br5 C38 0.001000 -0.009184 0.007696 0.008300
Br8 C54 0.001000 -0.006186 0.003253 0.002439
Br8 C56 0.001000 0.001397 0.000241 -0.000163
Br8 C55 0.001000 -0.002115 0.002851 0.000038
Br4 C23 0.001000 -0.003767 -0.001572 0.000824
Br4 C22 0.001000 -0.007734 -0.002185 0.004707
Br4 C24 0.001000 0.000642 -0.001496 0.000916
Br2 C8 0.001000 -0.006419 -0.002247 0.003367
Br2 C9 0.001000 -0.001883 -0.001959 0.001108
Br2 C10 0.001000 0.001837 -0.001939 0.001078
Br7 C52 0.001000 0.005723 0.002407 0.001547
Br7 C54 0.001000 -0.007616 -0.004278 0.004108
Br7 C53 0.001000 -0.001729 -0.000880 -0.000175
Br6 C40 0.001000 0.000447 0.000694 0.000278
Br6 C39 0.001000 -0.003030 -0.002064 0.000102
Br6 C38 0.001000 -0.008203 -0.005527 0.002862
Br3 C21 0.001000 -0.000756 -0.000998 0.000710
Br3 C20 0.001000 -0.001101 0.001711 0.002842
Br3 C22 0.001000 -0.005638 0.000697 0.001277
O2 O1 0.001000 -0.000370 0.000014 0.000287
O2 O1 0.002000 -0.000370 0.000014 0.000287
O2 O4 0.001000 -0.002024 -0.000110 0.000872
O2 O8 0.001000 -0.000822 0.003948 -0.000223
O2 O6 0.001000 -0.003829 -0.003062 0.001077
O2 C1 0.002000 -0.000507 -0.000002 -0.000337
O2 C1 0.001000 -0.000507 -0.000002 -0.000337
O2 C2 0.001000 -0.002372 -0.002189 -0.000647
O2 C2 0.002000 -0.002372 -0.002189 -0.000647
O3 O1 0.001000 0.000001 -0.001320 0.001336
O3 O7 0.001000 0.003454 -0.004548 0.002145
O3 O5 0.001000 -0.000802 0.006554 -0.000183
O3 O4 0.002000 0.001147 -0.000399 0.000952
O3 O4 0.001000 0.001147 -0.000399 0.000952
O3 N1 0.001000 0.001638 0.002868 -0.000188
O3 C18 0.001000 0.000879 -0.002411 0.001395
O3 C18 0.002000 0.000879 -0.002411 0.001395
O3 C17 0.001000 0.000272 -0.001040 0.000080
O3 C17 0.002000 0.000272 -0.001040 0.000080
O1 O7 0.001000 0.001309 0.005856 -0.000549
O1 O5 0.001000 -0.004805 -0.004884 -0.001106
O1 C1 0.002000 -0.000299 0.000500 0.000088
O1 C1 0.001000 -0.000299 0.000500 0.000088
O1 N1 0.001000 0.001205 -0.003764 -0.004938
O1 C2 0.001000 -0.000269 0.001828 -0.000326
O1 C2 0.002000 -0.000269 0.001828 -0.000326
O7 O5 0.001000 0.000305 -0.001036 0.000338
O7 O8 0.001000 0.001010 0.000052 -0.000272
O7 O8 0.002000 0.001010 0.000052 -0.000272
O7 N1 0.001000 0.002053 -0.002550 -0.000530
O7 C34 0.002000 0.003102 -0.000131 -0.001518
O7 C34 0.001000 0.003102 -0.000131 -0.001518
O7 C33 0.001000 0.000629 0.000035 -0.000358
O7 C33 0.002000 0.000629 0.000035 -0.000358
O5 O6 0.002000 -0.000613 -0.000318 0.001646
O5 O6 0.001000 -0.000613 -0.000318 0.001646
O5 N1 0.001000 0.000141 0.003847 -0.002727
O5 C50 0.002000 0.001025 -0.001601 0.000110
O5 C50 0.001000 0.001025 -0.001601 0.000110
O5 C49 0.002000 -0.000118 0.000097 0.000463
O5 C49 0.001000 -0.000118 0.000097 0.000463
O4 O8 0.001000 0.002394 -0.003713 0.000714
O4 O6 0.001000 -0.001630 0.005272 -0.000260
O4 C18 0.002000 -0.001469 0.002337 0.000050
O4 C18 0.001000 -0.001469 0.002337 0.000050
O4 C17 0.002000 -0.000124 0.001266 -0.000570
O4 C17 0.001000 -0.000124 0.001266 -0.000570
O8 O6 0.001000 -0.000932 0.000536 -0.000117
O8 C34 0.001000 -0.001388 -0.000996 0.000056
O8 C34 0.002000 -0.001388 -0.000996 0.000056
O8 C33 0.001000 0.000689 -0.000536 0.000261
O8 C33 0.002000 0.000689 -0.000536 0.000261
O6 C50 0.002000 -0.002294 0.000136 0.000552
O6 C50 0.001000 -0.002294 0.000136 0.000552
O6 C49 0.001000 -0.001261 -0.000094 -0.000290
O6 C49 0.002000 -0.001261 -0.000094 -0.000290
C1 C2 0.002000 -0.000434 -0.000292 0.000127
C1 C2 0.001000 -0.000434 -0.000292 0.000127
C1 C5 0.001000 0.002400 0.000545 -0.000110
C1 C5 0.002000 0.002400 0.000545 -0.000110
C1 C3 0.001000 -0.001117 -0.001414 -0.001427
C1 C3 0.002000 -0.001117 -0.001414 -0.001427
C1 C4 0.002000 -0.000199 -0.000753 -0.002102
C1 C4 0.001000 -0.000199 -0.000753 -0.002102
N1 C65 0.000200 0.000098 0.000028 -0.000040
N1 C65 0.001000 0.000098 0.000028 -0.000040
N1 C65 0.001000 0.000098 0.000028 -0.000040
N1 C66 0.000200 -0.000874 -0.000289 -0.000184
N1 C66 0.001000 -0.000874 -0.000289 -0.000184
N1 C66 0.001000 -0.000874 -0.000289 -0.000184
C18 C17 0.001000 0.000079 -0.000789 -0.000589
C18 C17 0.002000 0.000079 -0.000789 -0.000589
C18 C27 0.002000 0.001563 0.002038 -0.001579
C18 C27 0.001000 0.001563 0.002038 -0.001579
C18 C26 0.002000 0.000676 0.000223 -0.000219
C18 C26 0.001000 0.000676 0.000223 -0.000219
C18 H26 0.002000 -0.001873 0.000409 -0.003751
C18 C20 0.001000 0.000816 -0.000943 -0.000240
C18 C20 0.002000 0.000816 -0.000943 -0.000240
C18 C24 0.001000 0.000298 0.000444 0.000430
C18 C24 0.002000 0.000298 0.000444 0.000430
C18 C19 0.001000 0.000200 -0.000332 -0.000132
C18 C19 0.002000 0.000200 -0.000332 -0.000132
C18 C25 0.002000 -0.000730 -0.000667 -0.000489
C18 C25 0.001000 -0.000730 -0.000667 -0.000489
C18 H25A 0.002000 0.000219 0.000530 -0.001225
C18 H25B 0.002000 -0.000216 -0.000065 -0.002011
C52 H52 0.002000 0.000168 0.000780 0.000035
C52 C50 0.001000 0.001863 0.001202 0.000495
C52 C50 0.002000 0.001863 0.001202 0.000495
C52 C54 0.001000 -0.000047 -0.002133 0.000048
C52 C54 0.002000 -0.000047 -0.002133 0.000048
C52 C51 0.001000 -0.000087 -0.000314 -0.000088
C52 C51 0.002000 -0.000087 -0.000314 -0.000088
C52 C56 0.001000 -0.000015 -0.001208 0.001498
C52 C56 0.002000 -0.000015 -0.001208 0.001498
C52 C53 0.001000 0.000600 -0.000274 0.000304
C52 C53 0.002000 0.000600 -0.000274 0.000304
H52 C51 0.002000 -0.001558 0.002376 0.000894
H52 C53 0.002000 -0.001756 -0.001795 0.000126
C8 H8 0.002000 -0.000183 -0.000387 0.000111
C8 C6 0.001000 -0.001245 -0.001430 0.000745
C8 C6 0.002000 -0.001245 -0.001430 0.000745
C8 C7 0.002000 -0.001515 -0.000419 0.000647
C8 C7 0.001000 -0.001515 -0.000419 0.000647
C8 C9 0.002000 -0.000674 0.000170 -0.000092
C8 C9 0.001000 -0.000674 0.000170 -0.000092
C8 C10 0.001000 0.000313 0.000560 0.000426
C8 C10 0.002000 0.000313 0.000560 0.000426
H8 C7 0.002000 -0.000626 -0.000832 -0.000445
H8 C9 0.002000 0.000799 -0.000589 -0.000053
C34 C36 0.001000 0.000792 0.001551 0.001153
C34 C36 0.002000 0.000792 0.001551 0.001153
C34 C40 0.001000 0.002241 0.001234 -0.000907
C34 C40 0.002000 0.002241 0.001234 -0.000907
C34 C41 0.002000 0.000019 -0.000014 -0.000006
C34 C41 0.000200 0.000019 -0.000014 -0.000006
C34 C41 0.001000 0.000019 -0.000014 -0.000006
C34 H41A 0.000200 0.000078 -0.000361 -0.000149
C34 H41A 0.002000 0.000078 -0.000361 -0.000149
C34 H41B 0.000200 0.000092 0.000275 -0.000245
C34 H41B 0.002000 0.000092 0.000275 -0.000245
C34 C35 0.002000 0.000149 0.000996 0.000913
C34 C35 0.001000 0.000149 0.000996 0.000913
C34 C42 0.000200 -0.000054 -0.000050 0.000075
C34 C42 0.001000 -0.000054 -0.000050 0.000075
C34 C42 0.002000 -0.000054 -0.000050 0.000075
C34 H42 0.000200 0.000223 -0.000023 -0.000366
C34 H42 0.002000 0.000223 -0.000023 -0.000366
C34 C43 0.002000 0.000604 0.001814 -0.000082
C34 C43 0.001000 0.000604 0.001814 -0.000082
C34 C33 0.002000 0.000763 0.000059 0.000119
C34 C33 0.001000 0.000763 0.000059 0.000119
C50 C49 0.002000 0.000152 0.000048 -0.000888
C50 C49 0.001000 0.000152 0.000048 -0.000888
C50 C57 0.001000 -0.000723 0.000137 -0.001402
C50 C57 0.002000 -0.000723 0.000137 -0.001402
C50 H57A 0.002000 0.000318 0.001265 -0.003065
C50 H57B 0.002000 -0.000116 0.000415 -0.003379
C50 C51 0.001000 0.000144 -0.000458 -0.000551
C50 C51 0.002000 0.000144 -0.000458 -0.000551
C50 C58 0.001000 0.000752 0.000828 -0.000688
C50 C58 0.002000 0.000752 0.000828 -0.000688
C50 H58 0.002000 -0.000022 0.000333 -0.003757
C50 C56 0.001000 -0.000494 -0.000618 0.000257
C50 C56 0.002000 -0.000494 -0.000618 0.000257
C50 C59 0.002000 0.001886 -0.000336 -0.000588
C50 C59 0.001000 0.001886 -0.000336 -0.000588
C17 C26 0.002000 0.000608 0.000907 -0.002895
C17 C26 0.001000 0.000608 0.000907 -0.002895
C17 C19 0.002000 -0.000166 -0.001593 -0.000534
C17 C19 0.001000 -0.000166 -0.001593 -0.000534
C17 C25 0.002000 -0.000721 0.000387 -0.000689
C17 C25 0.001000 -0.000721 0.000387 -0.000689
C11 C12 0.002000 0.000722 0.000038 -0.000757
C11 C12 0.001000 0.000722 0.000038 -0.000757
C11 H12 0.002000 0.001511 -0.000117 -0.002925
C11 C2 0.001000 -0.001052 -0.000312 0.002473
C11 C2 0.002000 -0.001052 -0.000312 0.002473
C11 C3 0.001000 0.000721 0.001319 -0.000818
C11 C3 0.002000 0.000721 0.001319 -0.000818
C11 C4 0.002000 0.000337 0.000419 -0.000037
C11 C4 0.001000 0.000337 0.000419 -0.000037
C11 H4 0.002000 0.001995 0.000169 -0.000139
C11 C16 0.002000 -0.000451 -0.000636 -0.000594
C11 C16 0.001000 -0.000451 -0.000636 -0.000594
C11 H16 0.002000 0.000836 0.001081 -0.000915
C11 C13 0.002000 0.001480 -0.000539 -0.001016
C11 C13 0.001000 0.001480 -0.000539 -0.001016
C11 C15 0.002000 -0.001215 -0.001400 -0.002420
C11 C15 0.001000 -0.001215 -0.001400 -0.002420
C71 H71 0.000200 0.000159 0.000013 -0.000014
C71 C70 0.000200 0.000112 0.000019 0.000028
C71 C70 0.001000 0.000112 0.000019 0.000028
C71 H70 0.000200 -0.000040 0.000050 -0.000031
C71 C72 0.000200 0.000045 -0.000043 -0.000012
C71 C72 0.001000 0.000045 -0.000043 -0.000012
C71 H72 0.000200 -0.000065 0.000020 0.000011
C71 C69 0.000200 0.000159 -0.000213 -0.000113
C71 C69 0.001000 0.000159 -0.000213 -0.000113
C71 C73 0.001000 0.000167 -0.000171 0.000083
C71 C73 0.000200 0.000167 -0.000171 0.000083
H71 C70 0.000200 -0.000275 -0.000210 -0.000046
H71 C72 0.000200 -0.000318 0.000060 0.000033
C49 C57 0.001000 -0.001776 -0.000923 -0.001735
C49 C57 0.002000 -0.001776 -0.000923 -0.001735
C49 C51 0.001000 0.001770 -0.001376 -0.000700
C49 C51 0.002000 0.001770 -0.001376 -0.000700
C49 C58 0.002000 0.001003 -0.000082 -0.002259
C49 C58 0.001000 0.001003 -0.000082 -0.002259
C70 H70 0.000200 0.000035 0.000005 0.000008
C70 C72 0.001000 -0.000028 -0.000086 0.000091
C70 C72 0.000200 -0.000028 -0.000086 0.000091
C70 C68 0.001000 -0.000212 -0.000078 0.000085
C70 C68 0.000200 -0.000212 -0.000078 0.000085
C70 C69 0.000200 -0.000047 -0.000044 -0.000014
C70 C69 0.001000 -0.000047 -0.000044 -0.000014
C70 H69 0.000200 0.000064 -0.000079 0.000047
H70 C69 0.000200 -0.000001 -0.000021 0.000053
C3S C4S 0.001000 -0.000090 0.000273 0.000002
C3S C5S 0.001000 -0.001461 -0.001664 -0.000749
C3S C2S 0.001000 -0.000404 -0.000034 0.000203
C3S C1S 0.001000 0.000940 -0.000468 -0.002794
C3S C7S 0.001000 -0.002464 0.002067 -0.001644
C36 H36 0.000200 0.000021 -0.000063 -0.000113
C36 H36 0.002000 0.000021 -0.000063 -0.000113
C36 C40 0.001000 -0.002881 0.001480 0.002256
C36 C40 0.002000 -0.002881 0.001480 0.002256
C36 C37 0.001000 0.000011 -0.000185 0.000138
C36 C37 0.002000 0.000011 -0.000185 0.000138
C36 C37 0.000200 0.000011 -0.000185 0.000138
C36 C35 0.002000 -0.000475 0.000906 0.000011
C36 C35 0.001000 -0.000475 0.000906 0.000011
C36 C38 0.000200 -0.000125 0.000454 -0.000208
C36 C38 0.002000 -0.000125 0.000454 -0.000208
C36 C38 0.001000 -0.000125 0.000454 -0.000208
H36 C37 0.000200 -0.000057 0.000211 -0.000214
H36 C37 0.002000 -0.000057 0.000211 -0.000214
H36 C35 0.002000 -0.002418 0.001953 0.001149
C40 H40 0.002000 -0.000026 -0.000027 -0.000058
C40 H40 0.000200 -0.000026 -0.000027 -0.000058
C40 C39 0.001000 -0.000042 -0.000155 0.000628
C40 C39 0.002000 -0.000042 -0.000155 0.000628
C40 C35 0.002000 0.000693 0.000295 -0.000021
C40 C35 0.001000 0.000693 0.000295 -0.000021
C40 C38 0.002000 0.000781 -0.000391 -0.000825
C40 C38 0.001000 0.000781 -0.000391 -0.000825
H40 C39 0.002000 -0.001461 -0.001444 -0.000109
H40 C35 0.002000 0.001278 -0.000711 -0.000298
C27 C28 0.002000 -0.000208 0.000005 0.000386
C27 C28 0.001000 -0.000208 0.000005 0.000386
C27 H28 0.002000 -0.000405 0.002854 -0.002349
C27 C26 0.001000 0.000327 0.000613 -0.000510
C27 C26 0.002000 0.000327 0.000613 -0.000510
C27 H26 0.002000 -0.001015 0.004461 -0.000076
C27 C32 0.002000 -0.000473 -0.000416 -0.000017
C27 C32 0.001000 -0.000473 -0.000416 -0.000017
C27 H32 0.002000 -0.002149 -0.000420 -0.001024
C27 C25 0.002000 0.000968 -0.002077 0.001028
C27 C25 0.001000 0.000968 -0.002077 0.001028
C27 C31 0.002000 -0.000038 -0.002644 -0.000664
C27 C31 0.001000 -0.000038 -0.002644 -0.000664
C27 C29 0.002000 -0.001306 0.000353 -0.002149
C27 C29 0.001000 -0.001306 0.000353 -0.002149
C6 H6 0.002000 -0.000010 0.000253 -0.000080
C6 C7 0.002000 -0.000514 0.000945 -0.000089
C6 C7 0.001000 -0.000514 0.000945 -0.000089
C6 C2 0.001000 -0.000515 -0.000020 0.000431
C6 C2 0.002000 -0.000515 -0.000020 0.000431
C6 C5 0.001000 0.000160 0.000002 -0.000671
C6 C5 0.002000 0.000160 0.000002 -0.000671
C6 C10 0.002000 -0.001095 0.000754 -0.000535
C6 C10 0.001000 -0.001095 0.000754 -0.000535
H6 C7 0.002000 -0.000605 0.001397 -0.000966
H6 C5 0.002000 -0.000674 0.000810 -0.000256
C39 C37 0.001000 -0.002967 -0.001262 -0.001183
C39 C37 0.002000 -0.002967 -0.001262 -0.001183
C39 C35 0.002000 0.000431 -0.001118 0.000957
C39 C35 0.001000 0.000431 -0.001118 0.000957
C39 C38 0.002000 -0.000775 -0.000392 -0.000108
C39 C38 0.001000 -0.000775 -0.000392 -0.000108
C39 H38 0.002000 0.000581 0.000670 -0.000353
C12 H12 0.002000 0.000870 0.000550 -0.000934
C12 C14 0.002000 -0.000978 -0.000166 -0.001640
C12 C14 0.001000 -0.000978 -0.000166 -0.001640
C12 C4 0.001000 0.000570 -0.000467 0.000884
C12 C4 0.002000 0.000570 -0.000467 0.000884
C12 C16 0.001000 0.001099 0.001491 0.000178
C12 C16 0.002000 0.001099 0.001491 0.000178
C12 C13 0.001000 0.000000 0.000791 0.000133
C12 C13 0.002000 0.000000 0.000791 0.000133
C12 H13 0.002000 0.001434 0.000269 -0.000611
H12 C13 0.002000 -0.001655 0.000479 -0.001277
C41 H41A 0.002000 0.000028 -0.000003 0.000021
C41 H41A 0.000200 0.000028 -0.000003 0.000021
C41 H41B 0.002000 0.000004 -0.000011 0.000002
C41 H41B 0.000200 0.000004 -0.000011 0.000002
C41 C35 0.001000 -0.000120 0.001675 0.000009
C41 C35 0.002000 -0.000120 0.001675 0.000009
C41 C42 0.002000 0.000062 -0.000024 0.000027
C41 C42 0.000200 0.000062 -0.000024 0.000027
C41 C42 0.001000 0.000062 -0.000024 0.000027
C41 H42 0.002000 0.000065 0.000022 0.000034
C41 H42 0.000200 0.000065 0.000022 0.000034
C41 C43 0.002000 -0.000919 0.003098 -0.001262
C41 C43 0.001000 -0.000919 0.003098 -0.001262
C41 C33 0.002000 0.000681 0.001413 0.001289
C41 C33 0.001000 0.000681 0.001413 0.001289
H41A H41B 0.000200 0.000125 0.000035 0.000009
H41A H41B 0.002000 0.000125 0.000035 0.000009
H41A C42 0.000200 -0.000099 -0.000258 -0.000066
H41A C42 0.002000 -0.000099 -0.000258 -0.000066
H41B C42 0.002000 0.000162 0.000164 -0.000197
H41B C42 0.000200 0.000162 0.000164 -0.000197
C37 C35 0.001000 0.001422 -0.000425 0.000786
C37 C35 0.002000 0.001422 -0.000425 0.000786
C37 C38 0.001000 -0.000132 0.000129 0.000037
C37 C38 0.000200 -0.000132 0.000129 0.000037
C37 C38 0.002000 -0.000132 0.000129 0.000037
C37 H38 0.002000 0.000063 -0.000022 -0.000026
C37 H38 0.000200 0.000063 -0.000022 -0.000026
C35 C42 0.001000 0.000587 -0.001352 -0.001177
C35 C42 0.002000 0.000587 -0.001352 -0.001177
C35 C33 0.001000 0.002511 -0.000440 0.000680
C35 C33 0.002000 0.002511 -0.000440 0.000680
C57 H57A 0.002000 0.000182 0.000297 -0.000099
C57 H57B 0.002000 0.000184 0.000170 -0.000319
C57 C51 0.001000 -0.000870 -0.001801 0.002139
C57 C51 0.002000 -0.000870 -0.001801 0.002139
C57 C58 0.001000 0.000748 0.001599 0.000769
C57 C58 0.002000 0.000748 0.001599 0.000769
C57 H58 0.002000 0.000991 0.003044 0.000123
C57 C59 0.002000 0.000846 0.003803 -0.000595
C57 C59 0.001000 0.000846 0.003803 -0.000595
H57A H57B 0.002000 0.001365 -0.000911 0.000186
H57A C58 0.002000 0.002244 0.001241 0.001660
H57B C58 0.002000 0.000230 0.002575 -0.000001
C7 C9 0.002000 -0.002602 0.000394 -0.001055
C7 C9 0.001000 -0.002602 0.000394 -0.001055
C7 C5 0.002000 -0.000113 -0.000731 -0.000313
C7 C5 0.001000 -0.000113 -0.000731 -0.000313
C23 C21 0.002000 -0.001979 -0.000333 0.000507
C23 C21 0.001000 -0.001979 -0.000333 0.000507
C23 C22 0.001000 -0.000736 0.000068 -0.000323
C23 C22 0.002000 -0.000736 0.000068 -0.000323
C23 H22 0.002000 0.000615 -0.000525 -0.000080
C23 C24 0.001000 0.000785 0.000291 0.000223
C23 C24 0.002000 0.000785 0.000291 0.000223
C23 H24 0.002000 0.002631 0.003072 0.000790
C23 C19 0.001000 -0.000427 -0.000416 -0.000142
C23 C19 0.002000 -0.000427 -0.000416 -0.000142
C54 H54 0.002000 0.000061 0.000514 -0.000071
C54 C56 0.001000 0.000034 0.000200 0.001291
C54 C56 0.002000 0.000034 0.000200 0.001291
C54 C55 0.002000 -0.000271 -0.000326 0.000034
C54 C55 0.001000 -0.000271 -0.000326 0.000034
C54 C53 0.001000 -0.000673 0.000742 0.000564
C54 C53 0.002000 -0.000673 0.000742 0.000564
H54 C55 0.002000 -0.000003 0.000386 0.000865
H54 C53 0.002000 -0.001386 0.001639 0.000203
C51 C58 0.002000 -0.000329 0.003142 -0.000589
C51 C58 0.001000 -0.000329 0.003142 -0.000589
C51 C56 0.001000 0.000081 -0.000157 0.000036
C51 C56 0.002000 0.000081 -0.000157 0.000036
C51 H56 0.002000 0.001174 -0.000924 0.000358
C51 C55 0.002000 -0.000824 -0.001775 0.000265
C51 C55 0.001000 -0.000824 -0.001775 0.000265
C51 C53 0.002000 0.000891 -0.000528 0.000017
C51 C53 0.001000 0.000891 -0.000528 0.000017
C58 H58 0.002000 -0.000150 0.000165 -0.000239
C58 C59 0.001000 0.000566 -0.001201 0.000653
C58 C59 0.002000 0.000566 -0.001201 0.000653
C58 C60 0.002000 -0.001291 -0.003134 -0.003374
C58 C60 0.001000 -0.001291 -0.003134 -0.003374
C58 C64 0.001000 -0.000190 0.001754 -0.002468
C58 C64 0.002000 -0.000190 0.001754 -0.002468
H58 C59 0.002000 -0.001661 -0.003706 0.000079
C42 H42 0.000200 0.000057 0.000006 0.000069
C42 H42 0.002000 0.000057 0.000006 0.000069
C42 C43 0.002000 0.000727 -0.001153 -0.000086
C42 C43 0.001000 0.000727 -0.001153 -0.000086
C42 C44 0.001000 -0.002285 0.000596 -0.002897
C42 C44 0.002000 -0.002285 0.000596 -0.002897
C42 C33 0.001000 -0.001460 -0.000449 0.001592
C42 C33 0.002000 -0.001460 -0.000449 0.001592
C42 C1D 0.002000 0.004601 -0.001438 -0.003704
C42 C1D 0.001000 0.004601 -0.001438 -0.003704
H42 C43 0.002000 0.003113 -0.004595 -0.003422
C21 C20 0.002000 0.000015 -0.000308 -0.000270
C21 C20 0.001000 0.000015 -0.000308 -0.000270
C21 H20 0.002000 -0.001859 0.000466 -0.000187
C21 C22 0.001000 -0.000644 0.000048 -0.000475
C21 C22 0.002000 -0.000644 0.000048 -0.000475
C21 H22 0.002000 0.000154 -0.001363 -0.000505
C21 C19 0.001000 0.001685 0.000331 0.000328
C21 C19 0.002000 0.001685 0.000331 0.000328
C9 C5 0.001000 -0.000524 -0.000906 -0.000376
C9 C5 0.002000 -0.000524 -0.000906 -0.000376
C9 C10 0.002000 0.000491 0.000032 -0.000591
C9 C10 0.001000 0.000491 0.000032 -0.000591
C9 H10 0.002000 -0.003268 0.004613 -0.001304
C28 H28 0.002000 -0.000870 -0.000114 -0.000118
C28 C26 0.001000 0.000217 -0.000452 0.002584
C28 C26 0.002000 0.000217 -0.000452 0.002584
C28 C32 0.001000 -0.002655 -0.003183 0.000223
C28 C32 0.002000 -0.002655 -0.003183 0.000223
C28 C30 0.002000 -0.000047 -0.002664 -0.000404
C28 C30 0.001000 -0.000047 -0.002664 -0.000404
C28 C29 0.001000 0.000159 0.000037 0.000617
C28 C29 0.002000 0.000159 0.000037 0.000617
C28 H29 0.002000 0.001247 0.002102 -0.002011
H28 C29 0.002000 -0.000118 -0.004077 -0.001642
C26 H26 0.002000 -0.000402 0.000352 -0.000506
C26 C32 0.002000 -0.000769 -0.003104 -0.001477
C26 C32 0.001000 -0.000769 -0.003104 -0.001477
C26 C19 0.001000 0.001372 -0.001854 0.000756
C26 C19 0.002000 0.001372 -0.001854 0.000756
C26 C25 0.002000 0.001642 -0.000769 0.000244
C26 C25 0.001000 0.001642 -0.000769 0.000244
C26 H25A 0.002000 0.001166 -0.000242 0.001356
C26 H25B 0.002000 0.001449 -0.003460 0.000030
H26 C25 0.002000 0.002901 -0.002004 0.001518
C4S C5S 0.001000 0.000084 0.000777 -0.000029
C4S C2S 0.001000 -0.002025 0.001515 -0.001176
C4S C6S 0.001000 -0.001418 0.002390 -0.001506
C56 H56 0.002000 0.000008 0.000241 -0.000247
C56 C55 0.001000 -0.000447 -0.000310 -0.000087
C56 C55 0.002000 -0.000447 -0.000310 -0.000087
H56 C55 0.002000 -0.000653 0.000650 -0.000386
C5S C6S 0.001000 0.000504 0.000966 0.000641
C5S C7S 0.001000 -0.002888 0.002133 -0.000547
C20 H20 0.002000 -0.000062 -0.000031 -0.000133
C20 C22 0.001000 -0.000961 0.000182 -0.000964
C20 C22 0.002000 -0.000961 0.000182 -0.000964
C20 C24 0.001000 -0.001247 -0.000657 -0.000039
C20 C24 0.002000 -0.001247 -0.000657 -0.000039
C20 C19 0.001000 0.000199 -0.000963 -0.000355
C20 C19 0.002000 0.000199 -0.000963 -0.000355
H20 C19 0.002000 0.000331 -0.000040 0.000227
C22 H22 0.002000 -0.000084 0.000649 0.000093
C22 C24 0.001000 0.002147 0.000437 0.001642
C22 C24 0.002000 0.002147 0.000437 0.001642
C14 H14 0.002000 0.001201 0.002408 0.001504
C14 C16 0.001000 0.000426 0.001880 0.000396
C14 C16 0.002000 0.000426 0.001880 0.000396
C14 C13 0.001000 -0.000097 0.000286 -0.000563
C14 C13 0.002000 -0.000097 0.000286 -0.000563
C14 H13 0.002000 -0.001234 -0.000428 0.002740
C14 C15 0.002000 0.000987 0.000532 -0.000294
C14 C15 0.001000 0.000987 0.000532 -0.000294
C14 H15 0.002000 -0.004235 0.002361 -0.000018
H14 C13 0.002000 0.003071 -0.001154 -0.001531
H14 C15 0.002000 -0.004158 0.003813 -0.003599
C32 H32 0.002000 0.000699 -0.000191 -0.000117
C32 C31 0.001000 0.000178 0.000201 0.000742
C32 C31 0.002000 0.000178 0.000201 0.000742
C32 H31 0.002000 0.000422 -0.002555 -0.000325
C32 C30 0.001000 -0.001232 0.000990 -0.002236
C32 C30 0.002000 -0.001232 0.000990 -0.002236
H32 C31 0.002000 -0.000356 0.003133 -0.000660
C2 C5 0.001000 0.000471 0.000475 0.000033
C2 C5 0.002000 0.000471 0.000475 0.000033
C2 C3 0.001000 -0.000023 -0.001030 -0.000775
C2 C3 0.002000 -0.000023 -0.001030 -0.000775
C2 H3A 0.002000 -0.000308 -0.000136 -0.002320
C2 H3B 0.002000 0.000083 -0.000579 -0.002047
C2 C4 0.002000 -0.000072 0.001053 -0.000336
C2 C4 0.001000 -0.000072 0.001053 -0.000336
C2 H4 0.002000 -0.000287 0.000303 -0.002050
C2 C10 0.001000 0.000335 0.002197 -0.000147
C2 C10 0.002000 0.000335 0.002197 -0.000147
C65 C66 0.001000 0.000140 0.000027 -0.000123
C65 C66 0.001000 0.000140 0.000027 -0.000123
C65 C66 0.000200 0.000140 0.000027 -0.000123
C65 H66A 0.000200 0.000483 -0.000424 -0.000472
C65 H66B 0.000200 0.000671 0.000248 -0.000571
C65 H66C 0.000200 -0.000130 0.000602 -0.000416
C5 C3 0.001000 -0.001916 -0.001537 -0.001172
C5 C3 0.002000 -0.001916 -0.001537 -0.001172
C5 C4 0.001000 -0.001123 0.000219 -0.000421
C5 C4 0.002000 -0.001123 0.000219 -0.000421
C5 C10 0.001000 -0.000068 0.000538 0.000106
C5 C10 0.002000 -0.000068 0.000538 0.000106
C5 H10 0.002000 -0.000605 -0.003209 -0.001493
C24 H24 0.002000 0.000045 0.001205 -0.000391
C24 C19 0.002000 -0.000331 -0.000247 -0.000955
C24 C19 0.001000 -0.000331 -0.000247 -0.000955
H24 C19 0.002000 -0.000499 0.002866 0.000685
C3 H3A 0.002000 0.000057 -0.000073 0.000010
C3 H3B 0.002000 -0.000369 0.000179 0.000075
C3 C4 0.001000 0.001724 0.001063 0.000475
C3 C4 0.002000 0.001724 0.001063 0.000475
C3 H4 0.002000 0.003721 0.001007 -0.000241
H3A H3B 0.002000 0.000194 0.000574 0.000018
H3A C4 0.002000 0.001040 0.000486 -0.000146
H3B C4 0.002000 0.002106 0.001155 0.000142
C59 C61 0.002000 -0.000580 -0.002474 -0.003647
C59 C61 0.001000 -0.000580 -0.002474 -0.003647
C59 C60 0.002000 -0.000591 -0.000435 -0.000289
C59 C60 0.001000 -0.000591 -0.000435 -0.000289
C59 H60 0.002000 -0.002188 0.000102 -0.005899
C59 C64 0.001000 -0.000067 0.000848 0.000026
C59 C64 0.002000 -0.000067 0.000848 0.000026
C59 H64 0.002000 -0.001723 0.003259 -0.001444
C59 C63 0.001000 -0.000967 0.002198 -0.004235
C59 C63 0.002000 -0.000967 0.002198 -0.004235
C19 C25 0.002000 0.000898 0.001919 0.000349
C19 C25 0.001000 0.000898 0.001919 0.000349
C10S H10S 0.002000 -0.000007 -0.000024 -0.000000
C10S H10S 0.000200 -0.000007 -0.000024 -0.000000
C10S C14S 0.002000 0.000018 -0.000139 0.000038
C10S C14S 0.000200 0.000018 -0.000139 0.000038
C10S C11S 0.002000 0.000005 0.000032 -0.000009
C10S C11S 0.000200 0.000005 0.000032 -0.000009
C10S H11S 0.000200 -0.000010 0.000031 0.000035
C10S H11S 0.002000 -0.000010 0.000031 0.000035
C10S C8S 0.002000 0.000145 -0.000379 -0.000213
C10S C8S 0.000200 0.000145 -0.000379 -0.000213
C10S C9S 0.002000 0.000030 0.000034 0.000015
C10S C9S 0.000200 0.000030 0.000034 0.000015
C10S C12S 0.002000 -0.000070 0.000023 0.000048
C10S C12S 0.000200 -0.000070 0.000023 0.000048
H10S C11S 0.000200 -0.000008 -0.000025 -0.000030
H10S C11S 0.002000 -0.000008 -0.000025 -0.000030
H10S C9S 0.002000 -0.000038 0.000050 -0.000039
H10S C9S 0.000200 -0.000038 0.000050 -0.000039
C72 H72 0.000200 0.000020 -0.000017 -0.000023
C72 C68 0.001000 -0.000249 -0.000250 -0.000085
C72 C68 0.000200 -0.000249 -0.000250 -0.000085
C72 C73 0.001000 0.000103 0.000014 0.000017
C72 C73 0.000200 0.000103 0.000014 0.000017
C72 H73 0.000200 -0.000241 0.000067 -0.000008
H72 C73 0.000200 -0.000060 0.000059 -0.000058
C43 C44 0.001000 0.001051 0.000689 -0.000023
C43 C44 0.002000 0.001051 0.000689 -0.000023
C43 H44 0.002000 0.002770 0.002957 -0.002284
C43 C47 0.002000 0.002253 -0.003358 -0.003335
C43 C47 0.001000 0.002253 -0.003358 -0.003335
C43 C1D 0.001000 0.000939 0.000107 0.000108
C43 C1D 0.002000 0.000939 0.000107 0.000108
C43 H1D 0.002000 0.001092 -0.002046 -0.000677
C43 C45 0.002000 0.000052 0.001608 -0.003665
C43 C45 0.001000 0.000052 0.001608 -0.003665
C61 H61 0.002000 0.003552 0.000168 0.003488
C61 C60 0.002000 -0.000017 0.000443 0.000204
C61 C60 0.001000 -0.000017 0.000443 0.000204
C61 H60 0.002000 0.001755 -0.004288 0.001031
C61 C63 0.001000 -0.003886 0.003639 -0.001310
C61 C63 0.002000 -0.003886 0.003639 -0.001310
C61 C62 0.001000 -0.001070 0.000628 0.000271
C61 C62 0.002000 -0.001070 0.000628 0.000271
C61 H62 0.002000 0.000142 -0.002823 0.002830
H61 C60 0.002000 -0.003252 -0.000762 0.002851
H61 C62 0.002000 0.002122 0.008846 -0.007056
C25 H25A 0.002000 0.000196 0.000011 -0.000249
C25 H25B 0.002000 -0.000037 0.000142 -0.000277
H25A H25B 0.002000 0.000273 -0.000232 -0.000495
C60 H60 0.002000 0.000532 0.002749 -0.002388
C60 C64 0.001000 -0.005117 0.002927 0.000308
C60 C64 0.002000 -0.005117 0.002927 0.000308
C60 C62 0.001000 -0.002082 0.000878 -0.002346
C60 C62 0.002000 -0.002082 0.000878 -0.002346
C14S H14S 0.000200 -0.000041 -0.000108 -0.000025
C14S H14S 0.002000 -0.000041 -0.000108 -0.000025
C14S C13S 0.002000 -0.000082 -0.000144 -0.000010
C14S C13S 0.000200 -0.000082 -0.000144 -0.000010
C14S H13S 0.002000 -0.000069 -0.000070 -0.000041
C14S H13S 0.000200 -0.000069 -0.000070 -0.000041
C14S C8S 0.000200 0.000206 0.000208 -0.000283
C14S C8S 0.002000 0.000206 0.000208 -0.000283
C14S C9S 0.002000 -0.000028 0.000079 0.000023
C14S C9S 0.000200 -0.000028 0.000079 0.000023
C14S C12S 0.002000 -0.000146 0.000093 -0.000081
C14S C12S 0.000200 -0.000146 0.000093 -0.000081
H14S C13S 0.002000 0.000297 -0.000140 -0.000021
H14S C13S 0.000200 0.000297 -0.000140 -0.000021
H14S C9S 0.002000 0.000123 -0.000166 -0.000062
H14S C9S 0.000200 0.000123 -0.000166 -0.000062
C68 C69 0.000200 -0.000093 0.000017 -0.000019
C68 C69 0.001000 -0.000093 0.000017 -0.000019
C68 H69 0.000200 0.000067 -0.000056 -0.000061
C68 C73 0.000200 0.000027 -0.000007 -0.000007
C68 C73 0.001000 0.000027 -0.000007 -0.000007
C68 H73 0.000200 -0.000285 0.000057 0.000125
C68 C67 0.000200 -0.000045 -0.000036 -0.000026
C68 C67 0.001000 -0.000045 -0.000036 -0.000026
C68 H67A 0.000200 0.000150 -0.000375 -0.000205
C68 H67B 0.000200 -0.000432 0.000361 -0.000357
C68 H67C 0.000200 0.000057 -0.000226 -0.000136
C4 H4 0.002000 -0.000120 0.000168 -0.000327
C4 C16 0.001000 0.000585 -0.002014 -0.001069
C4 C16 0.002000 0.000585 -0.002014 -0.001069
C44 H44 0.002000 0.000142 0.000399 0.000056
C44 C46 0.002000 0.002510 -0.003188 -0.002118
C44 C46 0.001000 0.002510 -0.003188 -0.002118
C44 C1D 0.001000 0.005840 -0.002970 0.001972
C44 C1D 0.002000 0.005840 -0.002970 0.001972
C44 C45 0.001000 0.000063 0.000102 0.000132
C44 C45 0.002000 0.000063 0.000102 0.000132
C44 H45 0.002000 0.000294 0.004015 -0.002688
H44 C45 0.002000 0.003548 -0.003127 -0.001657
C38 H38 0.000200 0.000029 -0.000026 0.000062
C38 H38 0.002000 0.000029 -0.000026 0.000062
C69 H69 0.000200 -0.000013 -0.000018 0.000005
C69 C73 0.000200 -0.000020 -0.000119 0.000141
C69 C73 0.001000 -0.000020 -0.000119 0.000141
C69 C67 0.000200 -0.000477 -0.000403 -0.000081
C69 C67 0.001000 -0.000477 -0.000403 -0.000081
C16 H16 0.002000 -0.000154 0.000264 -0.000082
C16 C15 0.002000 0.000372 -0.000066 -0.000332
C16 C15 0.001000 0.000372 -0.000066 -0.000332
C16 H15 0.002000 -0.003865 -0.003075 -0.001486
H16 C15 0.002000 0.001639 -0.000592 -0.001048
C13 H13 0.002000 -0.001611 0.000723 0.000937
C13 C15 0.001000 -0.001232 0.002242 0.000509
C13 C15 0.002000 -0.001232 0.002242 0.000509
C13S H13S 0.002000 0.000008 0.000039 0.000008
C13S H13S 0.000200 0.000008 0.000039 0.000008
C13S C11S 0.002000 -0.000000 -0.000030 -0.000047
C13S C11S 0.000200 -0.000000 -0.000030 -0.000047
C13S C9S 0.002000 0.000144 -0.000390 -0.000069
C13S C9S 0.000200 0.000144 -0.000390 -0.000069
C13S C12S 0.002000 -0.000033 0.000054 -0.000009
C13S C12S 0.000200 -0.000033 0.000054 -0.000009
C13S H12S 0.000200 0.000173 -0.000145 0.000052
C13S H12S 0.002000 0.000173 -0.000145 0.000052
H13S C12S 0.000200 -0.000038 0.000090 0.000017
H13S C12S 0.002000 -0.000038 0.000090 0.000017
C11S H11S 0.002000 -0.000008 -0.000022 -0.000023
C11S H11S 0.000200 -0.000008 -0.000022 -0.000023
C11S C9S 0.000200 0.000053 0.000004 0.000033
C11S C9S 0.002000 0.000053 0.000004 0.000033
C11S C12S 0.002000 -0.000045 -0.000017 0.000025
C11S C12S 0.000200 -0.000045 -0.000017 0.000025
C11S H12S 0.000200 0.000068 0.000140 -0.000044
C11S H12S 0.002000 0.000068 0.000140 -0.000044
H11S C12S 0.000200 -0.000001 -0.000155 -0.000003
H11S C12S 0.002000 -0.000001 -0.000155 -0.000003
C55 C53 0.001000 -0.000928 0.001199 -0.000295
C55 C53 0.002000 -0.000928 0.001199 -0.000295
C10 H10 0.002000 0.001402 0.001326 -0.000200
C31 H31 0.002000 -0.000546 0.000373 -0.000020
C31 C30 0.002000 -0.000440 0.000271 0.000304
C31 C30 0.001000 -0.000440 0.000271 0.000304
C31 H30 0.002000 0.000154 -0.001472 -0.000505
C31 C29 0.001000 -0.003094 0.003200 0.000153
C31 C29 0.002000 -0.003094 0.003200 0.000153
H31 C30 0.002000 -0.000114 0.003110 -0.000661
C8S H8SA 0.002000 0.000012 -0.000010 0.000046
C8S H8SA 0.000200 0.000012 -0.000010 0.000046
C8S H8SB 0.002000 0.000011 -0.000014 0.000038
C8S H8SB 0.000200 0.000011 -0.000014 0.000038
C8S H8SC 0.002000 0.000012 0.000022 0.000042
C8S H8SC 0.000200 0.000012 0.000022 0.000042
C8S C9S 0.002000 0.000032 0.000029 0.000055
C8S C9S 0.000200 0.000032 0.000029 0.000055
H8SA H8SB 0.002000 0.000072 0.000005 -0.000008
H8SA H8SB 0.000200 0.000072 0.000005 -0.000008
H8SA H8SC 0.000200 0.000132 0.000000 0.000001
H8SA H8SC 0.002000 0.000132 0.000000 0.000001
H8SA C9S 0.000200 0.000209 -0.000333 0.000267
H8SA C9S 0.002000 0.000209 -0.000333 0.000267
H8SB H8SC 0.000200 0.000017 0.000018 0.000012
H8SB H8SC 0.002000 0.000017 0.000018 0.000012
H8SB C9S 0.000200 0.000220 0.000087 0.000189
H8SB C9S 0.002000 0.000220 0.000087 0.000189
H8SC C9S 0.000200 0.000356 -0.000006 0.000232
H8SC C9S 0.002000 0.000356 -0.000006 0.000232
C2S C6S 0.001000 -0.002608 -0.002656 -0.000774
C2S C1S 0.001000 -0.000875 0.000416 0.000175
C2S C7S 0.001000 -0.000882 0.000267 0.000372
C6S C7S 0.001000 -0.000978 0.000467 0.000756
C64 H64 0.002000 -0.000765 -0.000659 -0.000115
C64 C63 0.001000 0.000053 0.000383 -0.000314
C64 C63 0.002000 0.000053 0.000383 -0.000314
C64 H63 0.002000 -0.000678 0.004358 -0.004344
C64 C62 0.002000 -0.001849 -0.002121 -0.003012
C64 C62 0.001000 -0.001849 -0.002121 -0.003012
H64 C63 0.002000 -0.001404 -0.004071 -0.001779
C1S H1SA 0.000200 -0.000002 0.000001 -0.000010
C1S H1SB 0.000200 0.000004 0.000011 -0.000001
C1S H1SC 0.000200 0.000006 -0.000007 -0.000011
C1S C7S 0.001000 -0.006471 -0.003697 0.001376
H1SA H1SB 0.000200 -0.000000 -0.000019 -0.000012
H1SA H1SC 0.000200 -0.000019 0.000011 -0.000001
H1SB H1SC 0.000200 -0.000017 0.000002 0.000006
C73 H73 0.000200 0.000064 -0.000066 -0.000036
C73 C67 0.000200 0.000371 0.000219 -0.000336
C73 C67 0.001000 0.000371 0.000219 -0.000336
C46 H46 0.002000 -0.000024 -0.000034 0.000254
C46 C47 0.001000 0.000998 -0.000984 -0.000588
C46 C47 0.002000 0.000998 -0.000984 -0.000588
C46 H47 0.002000 0.002109 -0.003519 0.001362
C46 C1D 0.001000 0.000329 -0.002211 0.002895
C46 C1D 0.002000 0.000329 -0.002211 0.002895
C46 C45 0.002000 0.001064 0.000447 -0.000091
C46 C45 0.001000 0.001064 0.000447 -0.000091
C46 H45 0.002000 0.001722 0.002244 0.001104
H46 C47 0.002000 -0.000259 0.001053 0.000782
H46 C45 0.002000 0.000356 0.001079 0.000076
C67 H67A 0.000200 0.000021 -0.000048 0.000042
C67 H67B 0.000200 0.000002 0.000015 0.000072
C67 H67C 0.000200 -0.000026 0.000022 0.000035
H67A H67B 0.000200 -0.000185 0.000098 0.000005
H67A H67C 0.000200 0.000048 0.000037 -0.000024
H67B H67C 0.000200 -0.000063 -0.000084 -0.000009
C63 H63 0.002000 0.001223 -0.000080 -0.000322
C63 C62 0.001000 -0.000097 -0.000536 0.000404
C63 C62 0.002000 -0.000097 -0.000536 0.000404
C63 H62 0.002000 0.001560 -0.000141 -0.000501
H63 C62 0.002000 -0.001310 -0.000872 -0.001144
C12S H12S 0.002000 -0.000081 -0.000053 -0.000013
C12S H12S 0.000200 -0.000081 -0.000053 -0.000013
C47 H47 0.002000 0.000111 -0.000169 0.000305
C47 C1D 0.001000 0.000072 0.000262 -0.000030
C47 C1D 0.002000 0.000072 0.000262 -0.000030
C47 H1D 0.002000 0.000478 -0.003595 0.001586
C47 C45 0.001000 0.005001 0.003200 -0.001003
C47 C45 0.002000 0.005001 0.003200 -0.001003
H47 C1D 0.002000 0.002841 0.003592 0.002377
C30 H30 0.002000 -0.000295 0.000063 0.000329
C30 C29 0.002000 -0.000739 0.000790 0.000084
C30 C29 0.001000 -0.000739 0.000790 0.000084
C30 H29 0.002000 0.000389 0.002732 0.000567
H30 C29 0.002000 -0.000105 0.000469 -0.000147
C1D H1D 0.002000 -0.000303 -0.000302 -0.000355
C45 H45 0.002000 0.000217 0.000304 0.000810
C29 H29 0.002000 -0.000732 0.000125 0.000263
C62 H62 0.002000 -0.000291 -0.001535 0.001125
C15 H15 0.002000 0.002070 0.001206 0.000134
C66 H66A 0.000200 0.000017 -0.000024 0.000100
C66 H66B 0.000200 0.000044 0.000025 0.000125
C66 H66C 0.000200 0.000007 0.000005 0.000080
H66A H66B 0.000200 0.000097 0.000075 -0.000002
H66A H66C 0.000200 0.000177 0.000052 0.000007
H66B H66C 0.000200 0.000162 -0.000006 0.000009
